data_4310449
loop_
_publ_author_name
'Liliya A. Yatsunyk'
'F. Ann Walker'

_publ_contact_author_address
;
     University of Arizona
     Department of Chemistry
     1306 E. University
     Tucson, AZ 85721-0041
     USA
;
_publ_contact_author_email liliya@u.arizona.edu
_publ_contact_author_fax 520-621-9300
_publ_contact_author_name 'Liliya Yatsunyk'
_publ_contact_author_phone 520-621-9697
_publ_section_title
;
 Structural, NMR, and EPR Studies of S=1/2 and S=3/2 Fe(III)
 Bis(4-Cyanopyridine) Complexes of Dodecasubstituted Porphyrins
;
_journal_name_full 'Inorganic Chemistry'
_journal_page_first 757
_journal_page_last 777
_journal_paper_doi 10.1021/ic035010q
_journal_volume 43
_journal_year 2004
_chemical_formula_analytical 'Fe N8 C74 H70 Cl7 O4'
_chemical_formula_iupac '[Fe N8 C72 H68](Cl O4) * 2(C H Cl3)'
_chemical_formula_structural
;
[Fe (N4 C60 H60) (N4 C12 H8)]+ (Cl O4)- 2(C H Cl3)
;
_chemical_formula_sum 'C74 H70 Cl7 Fe N8 O4'
_chemical_formula_weight 1439.38
_chemical_name_common '[FeOETPP(4-CNPy)2]Cl'
_chemical_name_systematic
; 
  bis{4-cyanopyridine}octaethyltetraphenylporphinato 
Iron(III) perchlorate 
;
_space_group_IT_number 2
_symmetry_cell_setting triclinic
_symmetry_space_group_name_Hall '-P 1'
_symmetry_space_group_name_H-M 'P -1'
_atom_sites_solution_hydrogens geom
_atom_sites_solution_primary direct
_atom_sites_solution_secondary difmap
_audit_creation_method SHELXL-97
_cell_angle_alpha 101.2500(10)
_cell_angle_beta 99.0500(10)
_cell_angle_gamma 97.3910(10)
_cell_formula_units_Z 4
_cell_length_a 14.3386(4)
_cell_length_b 21.7212(5)
_cell_length_c 24.1113(6)
_cell_measurement_temperature 170(2)
_cell_volume 7174.4(3)
_computing_cell_refinement 'Bruker SMART'
_computing_data_collection 'Bruker SMART'
_computing_data_reduction 'Bruker SAINT'
_computing_molecular_graphics 'Bruker SHELXTL'
_computing_publication_material 'Bruker SHELXTL'
_computing_structure_refinement 'SHELXL-97 (Sheldrick, 1997)'
_computing_structure_solution 'SHELXS-97 (Sheldrick, 1990)'
_diffrn_ambient_temperature 170(2)
_diffrn_measured_fraction_theta_full 0.983
_diffrn_measured_fraction_theta_max 0.983
_diffrn_measurement_device_type 'CCD area detector'
_diffrn_measurement_method 'phi and omega scans'
_diffrn_radiation_monochromator graphite
_diffrn_radiation_source 'fine-focus sealed tube'
_diffrn_radiation_type MoK\a
_diffrn_radiation_wavelength 0.71073
_diffrn_reflns_av_R_equivalents 0.0000
_diffrn_reflns_av_sigmaI/netI 0.5035
_diffrn_reflns_limit_h_max 16
_diffrn_reflns_limit_h_min -16
_diffrn_reflns_limit_k_max 24
_diffrn_reflns_limit_k_min -24
_diffrn_reflns_limit_l_max 27
_diffrn_reflns_limit_l_min -27
_diffrn_reflns_number 103862
_diffrn_reflns_theta_full 23.50
_diffrn_reflns_theta_max 23.50
_diffrn_reflns_theta_min 1.15
_exptl_absorpt_coefficient_mu 0.525
_exptl_absorpt_correction_T_max 0.9160
_exptl_absorpt_correction_T_min 0.8712
_exptl_absorpt_correction_type multi-scan
_exptl_absorpt_process_details 'SADABS (Sheldrick, 2002)'
_exptl_crystal_colour 'dark purple'
_exptl_crystal_density_diffrn 1.333
_exptl_crystal_density_method 'not measured'
_exptl_crystal_description 'regular block'
_exptl_crystal_F_000 2988
_exptl_crystal_size_max 0.27
_exptl_crystal_size_mid 0.20
_exptl_crystal_size_min 0.17
_refine_diff_density_max 1.363
_refine_diff_density_min -0.608
_refine_diff_density_rms 0.101
_refine_ls_extinction_method none
_refine_ls_goodness_of_fit_ref 0.650
_refine_ls_hydrogen_treatment mixed
_refine_ls_matrix_type full
_refine_ls_number_parameters 1750
_refine_ls_number_reflns 103862
_refine_ls_number_restraints 2270
_refine_ls_restrained_S_all 0.649
_refine_ls_R_factor_all 0.2480
_refine_ls_R_factor_gt 0.0660
_refine_ls_shift/su_max 0.034
_refine_ls_shift/su_mean 0.001
_refine_ls_structure_factor_coef Fsqd
_refine_ls_weighting_details 'calc w=1/[\s^2^(Fo^2^)+(0.0000P)^2^+0.0000P] where P=(Fo^2^+2Fc^2^)/3'
_refine_ls_weighting_scheme calc
_refine_ls_wR_factor_gt 0.0956
_refine_ls_wR_factor_ref 0.1519
_reflns_number_gt 26940
_reflns_number_total 103862
_reflns_threshold_expression >2sigma(I)
_cod_data_source_file ic035010qsi20030827_074716.cif
_cod_data_source_block a_3
_cod_depositor_comments
;
The following automatic conversions were performed:
'_symmetry_cell_setting' value 'Triclinic' changed to 'triclinic'
according to '/home/saulius/struct/CIF-dictionaries/cif_core.dic'
dictionary named 'cif_core.dic' version 2.4.1 from 2010-06-29.

Automatic conversion script
Id: cif_fix_enum 1527 2010-12-29 10:47:43Z saulius 

The following automatic conversions were performed:
'_symmetry_space_group_number' data item was removed -- it should
have been renamed to '_space_group_IT_number' as specified in the
replacement file
'/home/antanas/src/cod-tools/trunk/data/replacement-values/replacement_tags.lst',
but the replacement data item was already present in the data block
and had the same value as the '_symmetry_space_group_number' data
item.

Automatic conversion script
Id: cif_correct_tags 4998 2017-03-02 13:24:31Z antanas 
;
_cod_original_sg_symbol_Hall P-1
_cod_database_code 4310449

loop_
_symmetry_equiv_pos_as_xyz
'x, y, z'
'-x, -y, -z'

loop_
_atom_site_label
_atom_site_type_symbol
_atom_site_fract_x
_atom_site_fract_y
_atom_site_fract_z
_atom_site_U_iso_or_equiv
_atom_site_adp_type
_atom_site_occupancy
_atom_site_symmetry_multiplicity
_atom_site_calc_flag
_atom_site_refinement_flags
_atom_site_disorder_assembly
_atom_site_disorder_group
Fe1 Fe 0.25715(6) 0.72936(4) 0.37238(3) 0.0194(2) Uani 1 1 d DU . .
N11 N 0.3019(3) 0.7429(2) 0.30129(16) 0.0156(11) Uani 1 1 d DU . .
N12 N 0.2129(3) 0.8126(2) 0.38198(18) 0.0162(11) Uani 1 1 d DU . .
N13 N 0.2068(3) 0.7137(2) 0.44120(17) 0.0193(12) Uani 1 1 d DU . .
N14 N 0.3122(3) 0.6508(2) 0.36734(17) 0.0187(12) Uani 1 1 d DU . .
N15 N 0.4005(3) 0.7821(2) 0.4248(2) 0.0383(14) Uani 1 1 d DU . .
N16 N 0.7595(4) 0.8743(3) 0.5366(3) 0.063(2) Uani 1 1 d DU . .
N17 N 0.1181(3) 0.6829(2) 0.31811(19) 0.0259(13) Uani 1 1 d DU . .
N18 N -0.2026(4) 0.5993(3) 0.1580(2) 0.0450(17) Uani 1 1 d DU . .
C101 C 0.2591(4) 0.7804(3) 0.2674(2) 0.0203(15) Uani 1 1 d DU . .
C102 C 0.2405(4) 0.8405(3) 0.2920(2) 0.0184(14) Uani 1 1 d DU . .
C103 C 0.2360(4) 0.8582(3) 0.3509(2) 0.0207(14) Uani 1 1 d DU . .
C104 C 0.2507(4) 0.9200(3) 0.3880(2) 0.0233(15) Uani 1 1 d DU . .
C105 C 0.2314(4) 0.9130(3) 0.4398(2) 0.0246(15) Uani 1 1 d DU . .
C106 C 0.2021(4) 0.8474(3) 0.4354(2) 0.0172(14) Uani 1 1 d DU . .
C107 C 0.1559(4) 0.8148(3) 0.4715(2) 0.0181(14) Uani 1 1 d DU . .
C108 C 0.1440(4) 0.7493(3) 0.4657(2) 0.0163(14) Uani 1 1 d DU . .
C109 C 0.0715(4) 0.7066(3) 0.4824(2) 0.0187(14) Uani 1 1 d DU . .
C110 C 0.0951(4) 0.6473(3) 0.4707(2) 0.0191(14) Uani 1 1 d DU . .
C111 C 0.1842(4) 0.6526(3) 0.4489(2) 0.0169(14) Uani 1 1 d DU . .
C112 C 0.2475(4) 0.6087(3) 0.4431(2) 0.0163(14) Uani 1 1 d DU . .
C113 C 0.3205(4) 0.6165(3) 0.4111(2) 0.0183(14) Uani 1 1 d DU . .
C114 C 0.4110(4) 0.5928(3) 0.4147(2) 0.0192(15) Uani 1 1 d DU . .
C115 C 0.4526(4) 0.6086(3) 0.3713(2) 0.0204(15) Uani 1 1 d DU . .
C116 C 0.3884(4) 0.6403(2) 0.3406(2) 0.0164(14) Uani 1 1 d DU . .
C117 C 0.3911(4) 0.6548(3) 0.2855(2) 0.0192(15) Uani 1 1 d DU . .
C118 C 0.3341(4) 0.6958(3) 0.2642(2) 0.0185(14) Uani 1 1 d DU . .
C119 C 0.3026(4) 0.7010(3) 0.2057(2) 0.0259(16) Uani 1 1 d DU . .
C120 C 0.2560(4) 0.7514(3) 0.2074(2) 0.0189(14) Uani 1 1 d DU . .
C121 C 0.2318(4) 0.8890(3) 0.2563(2) 0.0252(16) Uani 1 1 d DU . .
C122 C 0.3049(4) 0.9102(3) 0.2302(3) 0.0386(18) Uani 1 1 d DU . .
H12A H 0.3621 0.8923 0.2340 0.046 Uiso 1 1 calc R . .
C123 C 0.2972(5) 0.9563(3) 0.1992(3) 0.053(2) Uani 1 1 d DU . .
H12P H 0.3494 0.9708 0.1826 0.064 Uiso 1 1 calc R . .
C124 C 0.2134(5) 0.9819(3) 0.1919(3) 0.058(2) Uani 1 1 d DU . .
H12E H 0.2070 1.0129 0.1692 0.070 Uiso 1 1 calc R . .
C125 C 0.1398(5) 0.9619(3) 0.2178(3) 0.047(2) Uani 1 1 d DU . .
H12F H 0.0826 0.9796 0.2133 0.056 Uiso 1 1 calc R . .
C126 C 0.1475(4) 0.9167(3) 0.2502(3) 0.0351(18) Uani 1 1 d DU . .
H12B H 0.0965 0.9041 0.2684 0.042 Uiso 1 1 calc R . .
C127 C 0.2931(4) 0.9828(3) 0.3767(3) 0.0439(19) Uani 1 1 d DU . .
H12I H 0.2635 1.0174 0.3966 0.053 Uiso 1 1 calc R . .
H12J H 0.2791 0.9814 0.3349 0.053 Uiso 1 1 calc R . .
C128 C 0.4027(5) 0.9966(4) 0.3986(3) 0.097(3) Uani 1 1 d DU . .
H12K H 0.4271 1.0410 0.3991 0.146 Uiso 1 1 calc R . .
H12L H 0.4334 0.9684 0.3729 0.146 Uiso 1 1 calc R . .
H12M H 0.4169 0.9891 0.4376 0.146 Uiso 1 1 calc R . .
C129 C 0.2515(4) 0.9646(3) 0.4941(3) 0.0441(19) Uani 1 1 d DU . .
H12C H 0.1949 0.9627 0.5129 0.053 Uiso 1 1 calc R . .
H12O H 0.2620 1.0066 0.4839 0.053 Uiso 1 1 calc R . .
C130 C 0.3401(4) 0.9584(3) 0.5371(2) 0.064(2) Uani 1 1 d DU . .
H13A H 0.3457 0.9896 0.5733 0.095 Uiso 1 1 calc R . .
H13B H 0.3978 0.9664 0.5208 0.095 Uiso 1 1 calc R . .
H13Q H 0.3330 0.9154 0.5444 0.095 Uiso 1 1 calc R . .
C131 C 0.1171(4) 0.8536(3) 0.5186(2) 0.0209(15) Uani 1 1 d DU . .
C132 C 0.0479(4) 0.8906(3) 0.5081(3) 0.0422(19) Uani 1 1 d DU . .
H13D H 0.0193 0.8895 0.4695 0.051 Uiso 1 1 calc R . .
C133 C 0.0196(4) 0.9292(3) 0.5529(3) 0.0396(19) Uani 1 1 d DU . .
H13E H -0.0291 0.9537 0.5448 0.047 Uiso 1 1 calc R . .
C134 C 0.0611(5) 0.9327(3) 0.6090(3) 0.0379(18) Uani 1 1 d DU . .
H13F H 0.0412 0.9591 0.6397 0.045 Uiso 1 1 calc R . .
C135 C 0.1318(4) 0.8974(3) 0.6198(3) 0.0395(18) Uani 1 1 d DU . .
H13G H 0.1633 0.9013 0.6583 0.047 Uiso 1 1 calc R . .
C136 C 0.1577(4) 0.8569(3) 0.5765(2) 0.0325(17) Uani 1 1 d DU . .
H13H H 0.2035 0.8307 0.5854 0.039 Uiso 1 1 calc R . .
C137 C -0.0187(4) 0.7227(3) 0.4997(2) 0.0264(16) Uani 1 1 d DU . .
H13J H -0.0040 0.7624 0.5299 0.032 Uiso 1 1 calc R . .
H13K H -0.0475 0.6883 0.5164 0.032 Uiso 1 1 calc R . .
C138 C -0.0914(4) 0.7312(3) 0.4490(2) 0.0404(19) Uani 1 1 d DU . .
H13L H -0.1461 0.7472 0.4633 0.061 Uiso 1 1 calc R . .
H13M H -0.1137 0.6902 0.4217 0.061 Uiso 1 1 calc R . .
H13C H -0.0610 0.7618 0.4296 0.061 Uiso 1 1 calc R . .
C139 C 0.0325(4) 0.5855(3) 0.4707(2) 0.0250(15) Uani 1 1 d DU . .
H13O H -0.0231 0.5950 0.4886 0.030 Uiso 1 1 calc R . .
H13P H 0.0694 0.5608 0.4939 0.030 Uiso 1 1 calc R . .
C140 C -0.0029(4) 0.5460(3) 0.4092(2) 0.0450(19) Uani 1 1 d DU . .
H14A H -0.0439 0.5066 0.4100 0.067 Uiso 1 1 calc R . .
H14B H 0.0522 0.5356 0.3919 0.067 Uiso 1 1 calc R . .
H14C H -0.0395 0.5705 0.3862 0.067 Uiso 1 1 calc R . .
C141 C 0.2408(4) 0.5542(3) 0.4708(2) 0.0225(15) Uani 1 1 d DU . .
C142 C 0.2526(4) 0.5659(3) 0.5314(2) 0.0288(16) Uani 1 1 d DU . .
H14D H 0.2625 0.6083 0.5534 0.035 Uiso 1 1 calc R . .
C143 C 0.2496(4) 0.5151(3) 0.5588(3) 0.0350(18) Uani 1 1 d DU . .
H14F H 0.2578 0.5231 0.5995 0.042 Uiso 1 1 calc R . .
C144 C 0.2350(4) 0.4539(3) 0.5274(3) 0.046(2) Uani 1 1 d DU . .
H14G H 0.2355 0.4197 0.5467 0.056 Uiso 1 1 calc R . .
C145 C 0.2194(4) 0.4411(3) 0.4675(3) 0.0392(18) Uani 1 1 d DU . .
H14H H 0.2057 0.3984 0.4458 0.047 Uiso 1 1 calc R . .
C146 C 0.2240(4) 0.4911(3) 0.4401(3) 0.0382(18) Uani 1 1 d DU . .
H14I H 0.2156 0.4824 0.3992 0.046 Uiso 1 1 calc R . .
C147 C 0.4559(4) 0.5628(3) 0.4627(2) 0.0288(16) Uani 1 1 d DU . .
H14J H 0.5051 0.5386 0.4492 0.035 Uiso 1 1 calc R . .
H14K H 0.4059 0.5326 0.4720 0.035 Uiso 1 1 calc R . .
C148 C 0.5024(4) 0.6144(3) 0.5175(2) 0.0446(19) Uani 1 1 d DU . .
H14L H 0.5365 0.5946 0.5460 0.067 Uiso 1 1 calc R . .
H14M H 0.4525 0.6348 0.5336 0.067 Uiso 1 1 calc R . .
H14N H 0.5476 0.6465 0.5075 0.067 Uiso 1 1 calc R . .
C149 C 0.5550(4) 0.6038(3) 0.3649(2) 0.0302(16) Uani 1 1 d DU . .
H14O H 0.5570 0.5886 0.3237 0.036 Uiso 1 1 calc R . .
H14P H 0.5782 0.5723 0.3860 0.036 Uiso 1 1 calc R . .
C150 C 0.6211(4) 0.6680(3) 0.3880(2) 0.0400(19) Uani 1 1 d DU . .
H15A H 0.6859 0.6636 0.3814 0.060 Uiso 1 1 calc R . .
H15B H 0.6226 0.6818 0.4293 0.060 Uiso 1 1 calc R . .
H15P H 0.5972 0.6996 0.3680 0.060 Uiso 1 1 calc R . .
C151 C 0.4536(4) 0.6239(3) 0.2498(2) 0.0197(15) Uani 1 1 d DU . .
C152 C 0.4346(4) 0.5598(3) 0.2258(2) 0.0307(16) Uani 1 1 d DU . .
H15D H 0.3808 0.5343 0.2331 0.037 Uiso 1 1 calc R . .
C153 C 0.4927(5) 0.5319(3) 0.1913(3) 0.051(2) Uani 1 1 d DU . .
H15E H 0.4761 0.4884 0.1722 0.062 Uiso 1 1 calc R . .
C154 C 0.5762(5) 0.5684(4) 0.1849(3) 0.061(2) Uani 1 1 d DU . .
H15F H 0.6190 0.5489 0.1635 0.073 Uiso 1 1 calc R . .
C155 C 0.5967(5) 0.6326(3) 0.2096(3) 0.053(2) Uani 1 1 d DU . .
H15G H 0.6530 0.6575 0.2046 0.064 Uiso 1 1 calc R . .
C156 C 0.5357(4) 0.6606(3) 0.2415(2) 0.0216(15) Uani 1 1 d DU . .
H15H H 0.5494 0.7049 0.2580 0.026 Uiso 1 1 calc R . .
C157 C 0.3029(4) 0.6511(3) 0.1521(2) 0.0313(17) Uani 1 1 d DU . .
H15I H 0.2968 0.6710 0.1183 0.038 Uiso 1 1 calc R . .
H15J H 0.3651 0.6356 0.1559 0.038 Uiso 1 1 calc R . .
C158 C 0.2230(5) 0.5949(3) 0.1413(3) 0.054(2) Uani 1 1 d DU . .
H15K H 0.2261 0.5646 0.1060 0.081 Uiso 1 1 calc R . .
H15L H 0.1611 0.6098 0.1371 0.081 Uiso 1 1 calc R . .
H15M H 0.2301 0.5739 0.1739 0.081 Uiso 1 1 calc R . .
C159 C 0.1962(4) 0.7677(3) 0.1560(2) 0.0333(17) Uani 1 1 d DU . .
H15C H 0.1591 0.8007 0.1706 0.040 Uiso 1 1 calc R . .
H15O H 0.1496 0.7293 0.1353 0.040 Uiso 1 1 calc R . .
C160 C 0.2520(4) 0.7920(3) 0.1115(2) 0.052(2) Uani 1 1 d DU . .
H16A H 0.2087 0.8091 0.0849 0.078 Uiso 1 1 calc R . .
H16B H 0.2766 0.7567 0.0898 0.078 Uiso 1 1 calc R . .
H16C H 0.3055 0.8256 0.1319 0.078 Uiso 1 1 calc R . .
C161 C 0.4294(5) 0.7768(3) 0.4800(3) 0.0427(19) Uani 1 1 d DU . .
H16D H 0.3850 0.7552 0.4980 0.051 Uiso 1 1 calc R . .
C162 C 0.5193(5) 0.8012(3) 0.5106(3) 0.052(2) Uani 1 1 d DU . .
H16E H 0.5367 0.7970 0.5492 0.063 Uiso 1 1 calc R . .
C163 C 0.5845(4) 0.8320(3) 0.4845(3) 0.0359(18) Uani 1 1 d DU . .
C164 C 0.5555(5) 0.8372(3) 0.4296(3) 0.0426(19) Uani 1 1 d DU . .
H16F H 0.5993 0.8576 0.4104 0.051 Uiso 1 1 calc R . .
C165 C 0.4644(4) 0.8135(3) 0.4018(3) 0.0395(19) Uani 1 1 d DU . .
H16H H 0.4454 0.8198 0.3641 0.047 Uiso 1 1 calc R . .
C166 C 0.6806(5) 0.8545(3) 0.5146(3) 0.042(2) Uani 1 1 d DU . .
C171 C 0.1102(4) 0.6297(3) 0.2772(2) 0.0319(17) Uani 1 1 d DU . .
H17A H 0.1629 0.6073 0.2769 0.038 Uiso 1 1 calc R . .
C172 C 0.0286(4) 0.6063(3) 0.2356(2) 0.0322(17) Uani 1 1 d DU . .
H17B H 0.0257 0.5691 0.2067 0.039 Uiso 1 1 calc R . .
C173 C -0.0484(4) 0.6382(3) 0.2371(2) 0.0211(15) Uani 1 1 d DU . .
C174 C -0.0420(4) 0.6913(3) 0.2801(2) 0.0314(17) Uani 1 1 d DU . .
H17C H -0.0941 0.7140 0.2826 0.038 Uiso 1 1 calc R . .
C175 C 0.0416(4) 0.7104(3) 0.3190(2) 0.0271(17) Uani 1 1 d DU . .
H17D H 0.0450 0.7466 0.3491 0.032 Uiso 1 1 calc R . .
C176 C -0.1349(4) 0.6158(3) 0.1927(2) 0.0255(16) Uani 1 1 d DU . .
Fe2 Fe -0.78867(6) 0.74482(4) -0.13870(3) 0.0204(2) Uani 1 1 d DU . .
N21 N -0.9290(3) 0.7320(2) -0.15007(18) 0.0221(12) Uani 1 1 d DU . .
N22 N -0.7833(3) 0.7067(2) -0.07005(16) 0.0141(11) Uani 1 1 d DU . .
N23 N -0.6464(3) 0.7633(2) -0.12514(18) 0.0188(11) Uani 1 1 d DU . .
N24 N -0.7942(3) 0.7760(2) -0.21014(18) 0.0237(12) Uani 1 1 d DU . .
N25 N -0.7904(3) 0.6460(2) -0.19161(18) 0.0210(12) Uani 1 1 d DU . .
N26 N -0.7868(4) 0.4141(3) -0.3205(2) 0.0443(16) Uani 1 1 d DU . .
N27 N -0.7879(3) 0.8426(2) -0.08477(19) 0.0241(12) Uani 1 1 d DU . .
N28 N -0.8095(5) 1.0690(3) 0.0455(3) 0.096(3) Uani 1 1 d DU . .
C201 C -0.9810(4) 0.7239(3) -0.1078(2) 0.0197(14) Uani 1 1 d DU . .
C202 C -0.9549(4) 0.6855(3) -0.0691(2) 0.0222(15) Uani 1 1 d DU . .
C203 C -0.8617(4) 0.6698(3) -0.0588(2) 0.0195(14) Uani 1 1 d DU . .
C204 C -0.8316(4) 0.6190(2) -0.0350(2) 0.0140(13) Uani 1 1 d DU . .
C205 C -0.7345(4) 0.6262(3) -0.0269(2) 0.0181(14) Uani 1 1 d DU . .
C206 C -0.7031(4) 0.6831(3) -0.0463(2) 0.0144(13) Uani 1 1 d DU . .
C207 C -0.6108(4) 0.7157(3) -0.0421(2) 0.0230(15) Uani 1 1 d DU . .
C208 C -0.5890(4) 0.7622(3) -0.0739(2) 0.0249(15) Uani 1 1 d DU . .
C209 C -0.5042(4) 0.8105(3) -0.0631(2) 0.0280(16) Uani 1 1 d DU . .
C210 C -0.5100(4) 0.8394(3) -0.1094(2) 0.0259(15) Uani 1 1 d DU . .
C211 C -0.5961(4) 0.8066(3) -0.1498(2) 0.0207(14) Uani 1 1 d DU . .
C212 C -0.6216(4) 0.8082(3) -0.2074(2) 0.0266(16) Uani 1 1 d DU . .
C213 C -0.7154(4) 0.7824(3) -0.2387(2) 0.0233(15) Uani 1 1 d DU . .
C214 C -0.7483(4) 0.7608(3) -0.3007(2) 0.0264(16) Uani 1 1 d DU . .
C215 C -0.8435(4) 0.7463(3) -0.3093(2) 0.0269(15) Uani 1 1 d DU . .
C216 C -0.8745(4) 0.7587(3) -0.2547(2) 0.0255(15) Uani 1 1 d DU . .
C217 C -0.9662(4) 0.7623(3) -0.2411(2) 0.0296(16) Uani 1 1 d DU . .
C218 C -0.9855(4) 0.7590(3) -0.1875(2) 0.0223(15) Uani 1 1 d DU . .
C219 C -1.0684(4) 0.7763(3) -0.1631(2) 0.0310(17) Uani 1 1 d DU . .
C220 C -1.0646(4) 0.7550(3) -0.1142(2) 0.0222(15) Uani 1 1 d DU . .
C221 C -1.0246(4) 0.6604(3) -0.0373(2) 0.0199(15) Uani 1 1 d DU . .
C222 C -1.1056(4) 0.6166(3) -0.0675(2) 0.0253(15) Uani 1 1 d DU . .
H22A H -1.1170 0.6060 -0.1084 0.030 Uiso 1 1 calc R . .
C223 C -1.1694(4) 0.5884(3) -0.0384(2) 0.0279(16) Uani 1 1 d DU . .
H22B H -1.2238 0.5584 -0.0593 0.033 Uiso 1 1 calc R . .
C224 C -1.1529(4) 0.6046(3) 0.0221(3) 0.0276(16) Uani 1 1 d DU . .
H22C H -1.1960 0.5854 0.0424 0.033 Uiso 1 1 calc R . .
C225 C -1.0757(4) 0.6475(3) 0.0514(2) 0.0281(16) Uani 1 1 d DU . .
H22D H -1.0651 0.6593 0.0922 0.034 Uiso 1 1 calc R . .
C226 C -1.0121(4) 0.6744(3) 0.0218(2) 0.0307(17) Uani 1 1 d DU . .
H22E H -0.9574 0.7037 0.0432 0.037 Uiso 1 1 calc R . .
C227 C -0.8944(4) 0.5599(2) -0.0281(2) 0.0237(15) Uani 1 1 d DU . .
H22F H -0.9455 0.5728 -0.0074 0.028 Uiso 1 1 calc R . .
H22G H -0.8552 0.5363 -0.0048 0.028 Uiso 1 1 calc R . .
C228 C -0.9402(4) 0.5159(3) -0.0871(2) 0.0387(18) Uani 1 1 d DU . .
H22H H -0.9801 0.4783 -0.0813 0.058 Uiso 1 1 calc R . .
H22I H -0.8897 0.5025 -0.1074 0.058 Uiso 1 1 calc R . .
H22J H -0.9799 0.5389 -0.1100 0.058 Uiso 1 1 calc R . .
C229 C -0.6740(4) 0.5793(3) -0.0085(2) 0.0270(16) Uani 1 1 d DU . .
H22K H -0.7100 0.5518 0.0119 0.032 Uiso 1 1 calc R . .
H22L H -0.6152 0.6026 0.0184 0.032 Uiso 1 1 calc R . .
C230 C -0.6466(4) 0.5374(3) -0.0616(3) 0.044(2) Uani 1 1 d DU . .
H23A H -0.6133 0.5042 -0.0493 0.066 Uiso 1 1 calc R . .
H23B H -0.6044 0.5640 -0.0790 0.066 Uiso 1 1 calc R . .
H23C H -0.7047 0.5175 -0.0899 0.066 Uiso 1 1 calc R . .
C231 C -0.5296(4) 0.6986(3) -0.0051(2) 0.0276(16) Uani 1 1 d DU . .
C232 C -0.5211(4) 0.7111(3) 0.0543(2) 0.0374(18) Uani 1 1 d DU . .
H23D H -0.5669 0.7323 0.0715 0.045 Uiso 1 1 calc R . .
C233 C -0.4475(5) 0.6936(3) 0.0891(3) 0.054(2) Uani 1 1 d DU . .
H23F H -0.4426 0.7024 0.1298 0.065 Uiso 1 1 calc R . .
C234 C -0.3810(5) 0.6627(4) 0.0636(3) 0.061(2) Uani 1 1 d DU . .
H23G H -0.3306 0.6496 0.0868 0.073 Uiso 1 1 calc R . .
C235 C -0.3878(4) 0.6511(3) 0.0052(3) 0.053(2) Uani 1 1 d DU . .
H23H H -0.3419 0.6303 -0.0121 0.064 Uiso 1 1 calc R . .
C236 C -0.4600(4) 0.6693(3) -0.0281(2) 0.0339(18) Uani 1 1 d DU . .
H23I H -0.4627 0.6616 -0.0685 0.041 Uiso 1 1 calc R . .
C237 C -0.4276(4) 0.8316(3) -0.0093(2) 0.0377(18) Uani 1 1 d DU . .
H23J H -0.4090 0.7936 0.0034 0.045 Uiso 1 1 calc R . .
H23K H -0.3703 0.8552 -0.0186 0.045 Uiso 1 1 calc R . .
C238 C -0.4596(5) 0.8732(3) 0.0389(3) 0.066(2) Uani 1 1 d DU . .
H23L H -0.4090 0.8833 0.0733 0.099 Uiso 1 1 calc R . .
H23M H -0.5178 0.8508 0.0473 0.099 Uiso 1 1 calc R . .
H23N H -0.4729 0.9126 0.0277 0.099 Uiso 1 1 calc R . .
C239 C -0.4457(4) 0.8990(3) -0.1125(3) 0.0422(19) Uani 1 1 d DU . .
H23O H -0.3834 0.9030 -0.0865 0.051 Uiso 1 1 calc R . .
H23P H -0.4337 0.8955 -0.1522 0.051 Uiso 1 1 calc R . .
C240 C -0.4889(6) 0.9563(3) -0.0959(3) 0.097(3) Uani 1 1 d DU . .
H24A H -0.4489 0.9934 -0.1024 0.146 Uiso 1 1 calc R . .
H24B H -0.4933 0.9629 -0.0550 0.146 Uiso 1 1 calc R . .
H24P H -0.5531 0.9507 -0.1192 0.146 Uiso 1 1 calc R . .
C241 C -0.5529(4) 0.8369(3) -0.2393(2) 0.0246(16) Uani 1 1 d DU . .
C242 C -0.4662(4) 0.8132(3) -0.2425(2) 0.0357(18) Uani 1 1 d DU . .
H24D H -0.4515 0.7797 -0.2242 0.043 Uiso 1 1 calc R . .
C243 C -0.4038(4) 0.8392(3) -0.2724(3) 0.046(2) Uani 1 1 d DU . .
H24E H -0.3461 0.8228 -0.2756 0.055 Uiso 1 1 calc R . .
C244 C -0.4228(5) 0.8876(3) -0.2975(3) 0.057(2) Uani 1 1 d DU . .
H24F H -0.3780 0.9055 -0.3175 0.069 Uiso 1 1 calc R . .
C245 C -0.5068(5) 0.9115(3) -0.2943(3) 0.065(2) Uani 1 1 d DU . .
H24G H -0.5197 0.9458 -0.3119 0.078 Uiso 1 1 calc R . .
C246 C -0.5718(4) 0.8858(3) -0.2656(2) 0.0350(18) Uani 1 1 d DU . .
H24H H -0.6301 0.9019 -0.2638 0.042 Uiso 1 1 calc R . .
C247 C -0.6857(4) 0.7435(3) -0.3441(2) 0.0373(18) Uani 1 1 d DU . .
H24I H -0.6367 0.7810 -0.3418 0.045 Uiso 1 1 calc R . .
H24J H -0.7255 0.7329 -0.3833 0.045 Uiso 1 1 calc R . .
C248 C -0.6361(4) 0.6880(3) -0.3352(2) 0.0414(19) Uani 1 1 d DU . .
H24K H -0.5962 0.6791 -0.3644 0.062 Uiso 1 1 calc R . .
H24L H -0.6841 0.6503 -0.3386 0.062 Uiso 1 1 calc R . .
H24M H -0.5957 0.6984 -0.2968 0.062 Uiso 1 1 calc R . .
C249 C -0.9096(4) 0.7114(3) -0.3666(2) 0.0420(19) Uani 1 1 d DU . .
H24C H -0.9676 0.7315 -0.3719 0.050 Uiso 1 1 calc R . .
H24O H -0.8760 0.7157 -0.3989 0.050 Uiso 1 1 calc R . .
C250 C -0.9389(4) 0.6415(3) -0.3682(2) 0.049(2) Uani 1 1 d DU . .
H25A H -0.9725 0.6196 -0.4071 0.074 Uiso 1 1 calc R . .
H25B H -0.9815 0.6369 -0.3407 0.074 Uiso 1 1 calc R . .
H25P H -0.8818 0.6227 -0.3579 0.074 Uiso 1 1 calc R . .
C251 C -1.0455(4) 0.7673(3) -0.2878(3) 0.0358(18) Uani 1 1 d DU . .
C252 C -1.0407(5) 0.8201(3) -0.3127(3) 0.057(2) Uani 1 1 d DU . .
H25D H -0.9875 0.8535 -0.2991 0.068 Uiso 1 1 calc R . .
C253 C -1.1122(5) 0.8247(4) -0.3570(3) 0.072(2) Uani 1 1 d DU . .
H25E H -1.1110 0.8614 -0.3729 0.086 Uiso 1 1 calc R . .
C254 C -1.1859(5) 0.7727(4) -0.3770(3) 0.071(2) Uani 1 1 d DU . .
H25F H -1.2352 0.7749 -0.4076 0.085 Uiso 1 1 calc R . .
C255 C -1.1919(5) 0.7188(4) -0.3556(3) 0.071(3) Uani 1 1 d DU . .
H25G H -1.2417 0.6836 -0.3719 0.086 Uiso 1 1 calc R . .
C256 C -1.1218(5) 0.7176(4) -0.3089(3) 0.057(2) Uani 1 1 d DU . .
H25H H -1.1262 0.6822 -0.2911 0.068 Uiso 1 1 calc R . .
C257 C -1.1280(5) 0.8221(3) -0.1832(3) 0.056(2) Uani 1 1 d DU . .
H25I H -1.1537 0.8067 -0.2249 0.067 Uiso 1 1 calc R . .
H25J H -1.1830 0.8232 -0.1630 0.067 Uiso 1 1 calc R . .
C258 C -1.0741(5) 0.8880(3) -0.1729(3) 0.087(3) Uani 1 1 d DU . .
H25K H -1.1178 0.9163 -0.1846 0.131 Uiso 1 1 calc R . .
H25L H -1.0229 0.8880 -0.1955 0.131 Uiso 1 1 calc R . .
H25M H -1.0461 0.9030 -0.1319 0.131 Uiso 1 1 calc R . .
C259 C -1.1318(4) 0.7671(3) -0.0721(2) 0.0307(17) Uani 1 1 d DU . .
H25C H -1.1331 0.8134 -0.0617 0.037 Uiso 1 1 calc R . .
H25O H -1.1073 0.7534 -0.0366 0.037 Uiso 1 1 calc R . .
C260 C -1.2351(4) 0.7313(3) -0.0973(3) 0.0436(19) Uani 1 1 d DU . .
H26A H -1.2737 0.7356 -0.0671 0.065 Uiso 1 1 calc R . .
H26B H -1.2334 0.6862 -0.1119 0.065 Uiso 1 1 calc R . .
H26C H -1.2635 0.7495 -0.1288 0.065 Uiso 1 1 calc R . .
C261 C -0.8718(4) 0.6059(3) -0.2171(2) 0.0354(18) Uani 1 1 d DU . .
H26D H -0.9306 0.6201 -0.2124 0.042 Uiso 1 1 calc R . .
C262 C -0.8761(4) 0.5456(3) -0.2497(2) 0.0290(16) Uani 1 1 d DU . .
H26E H -0.9358 0.5189 -0.2662 0.035 Uiso 1 1 calc R . .
C263 C -0.7896(4) 0.5251(3) -0.2577(2) 0.0233(15) Uani 1 1 d DU . .
C264 C -0.7089(4) 0.5648(3) -0.2312(2) 0.0311(17) Uani 1 1 d DU . .
H26F H -0.6491 0.5513 -0.2344 0.037 Uiso 1 1 calc R . .
C265 C -0.7099(4) 0.6244(3) -0.1997(3) 0.0344(18) Uani 1 1 d DU . .
H26H H -0.6506 0.6514 -0.1829 0.041 Uiso 1 1 calc R . .
C266 C -0.7901(4) 0.4621(3) -0.2921(3) 0.0272(17) Uani 1 1 d DU . .
C271 C -0.7871(5) 0.8520(3) -0.0286(3) 0.051(2) Uani 1 1 d DU . .
H27A H -0.7834 0.8165 -0.0112 0.061 Uiso 1 1 calc R . .
C272 C -0.7913(6) 0.9087(3) 0.0055(3) 0.079(3) Uani 1 1 d DU . .
H27B H -0.7881 0.9128 0.0457 0.095 Uiso 1 1 calc R . .
C273 C -0.8003(5) 0.9597(3) -0.0186(3) 0.054(2) Uani 1 1 d DU . .
C274 C -0.7993(5) 0.9525(3) -0.0766(3) 0.062(2) Uani 1 1 d DU . .
H27C H -0.8028 0.9872 -0.0950 0.074 Uiso 1 1 calc R . .
C275 C -0.7933(5) 0.8938(3) -0.1063(3) 0.050(2) Uani 1 1 d DU . .
H27D H -0.7929 0.8890 -0.1462 0.060 Uiso 1 1 calc R . .
C276 C -0.8059(6) 1.0209(4) 0.0173(3) 0.064(3) Uani 1 1 d DU . .
Cl1 Cl -0.16988(16) 0.99351(10) 0.22542(8) 0.0564(6) Uani 0.780(8) 1 d PDU A 1
O1 O -0.1662(6) 1.0596(3) 0.2281(3) 0.093(3) Uani 0.780(8) 1 d PDU A 1
O2 O -0.2242(4) 0.9788(3) 0.2693(2) 0.061(2) Uani 0.780(8) 1 d PDU A 1
O3 O -0.2219(5) 0.9561(3) 0.1711(2) 0.070(3) Uani 0.780(8) 1 d PDU A 1
O4 O -0.0801(5) 0.9769(4) 0.2401(3) 0.122(4) Uani 0.780(8) 1 d PDU A 1
Cl1' Cl -0.16988(16) 0.99351(10) 0.22542(8) 0.0564(6) Uani 0.220(8) 1 d PDU A 2
O1' O -0.208(2) 1.0494(11) 0.2291(17) 0.113 Uiso 0.220(8) 1 d PDU A 2
O2' O -0.205(2) 0.9408(10) 0.2455(13) 0.113 Uiso 0.220(8) 1 d PDU A 2
O3' O -0.130(2) 0.9788(13) 0.1732(8) 0.113 Uiso 0.220(8) 1 d PDU A 2
O4' O -0.0749(13) 1.0100(14) 0.2635(12) 0.113 Uiso 0.220(8) 1 d PDU A 2
Cl2 Cl 0.16004(13) 0.45345(9) 0.25054(8) 0.0399(5) Uani 0.854(7) 1 d PDU B 1
O5 O 0.1044(4) 0.4407(4) 0.2919(2) 0.084(2) Uani 0.854(7) 1 d PDU B 1
O6 O 0.2414(4) 0.4983(3) 0.2788(3) 0.080(2) Uani 0.854(7) 1 d PDU B 1
O7 O 0.1008(5) 0.4780(3) 0.2090(2) 0.067(2) Uani 0.854(7) 1 d PDU B 1
O8 O 0.1865(5) 0.3978(3) 0.2223(2) 0.093(3) Uani 0.854(7) 1 d PDU B 1
Cl2' Cl 0.16004(13) 0.45345(9) 0.25054(8) 0.0399(5) Uani 0.146(7) 1 d PDU B 2
O5' O 0.104(2) 0.4864(16) 0.2880(12) 0.080 Uiso 0.146(7) 1 d PDU B 2
O6' O 0.2426(17) 0.4443(18) 0.2874(11) 0.080 Uiso 0.146(7) 1 d PDU B 2
O7' O 0.179(3) 0.4951(13) 0.2138(12) 0.080 Uiso 0.146(7) 1 d PDU B 2
O8' O 0.106(2) 0.3942(10) 0.2219(13) 0.080 Uiso 0.146(7) 1 d PDU B 2
C300 C -0.1571(4) 0.8772(3) 0.3422(2) 0.0473(19) Uani 1 1 d DU . .
H30A H -0.1711 0.9120 0.3220 0.057 Uiso 1 1 calc R . .
Cl3 Cl -0.22911(16) 0.80786(12) 0.30216(11) 0.1242(11) Uani 1 1 d DU . .
Cl4 Cl -0.18253(13) 0.89795(10) 0.40975(8) 0.0716(7) Uani 1 1 d DU . .
Cl5 Cl -0.03552(13) 0.87205(10) 0.34458(8) 0.0648(6) Uani 1 1 d DU . .
C400 C -0.1024(6) 0.8390(5) 0.1272(4) 0.102(3) Uani 0.802(4) 1 d PDU C 1
H40A H -0.1116 0.8809 0.1498 0.123 Uiso 0.802(4) 1 calc PR C 1
Cl6 Cl -0.0603(2) 0.79377(15) 0.17538(13) 0.0779(11) Uani 0.802(4) 1 d PDU C 1
Cl7 Cl -0.2077(2) 0.80358(18) 0.08267(17) 0.150(2) Uani 0.802(4) 1 d PDU C 1
Cl8 Cl -0.0133(3) 0.85260(16) 0.08773(13) 0.1263(16) Uani 0.802(4) 1 d PDU C 1
C401 C -0.141(3) 0.832(2) 0.1481(18) 0.29(6) Uiso 0.198(4) 1 d PDU C 2
H40B H -0.1267 0.8759 0.1724 0.342 Uiso 0.198(4) 1 calc PR C 2
Cl6' Cl -0.047(3) 0.795(3) 0.170(2) 0.570 Uiso 0.198(4) 1 d PDU C 2
Cl7' Cl -0.149(4) 0.840(3) 0.0783(19) 0.570 Uiso 0.198(4) 1 d PDU C 2
Cl8' Cl -0.247(3) 0.798(2) 0.161(2) 0.570 Uiso 0.198(4) 1 d PDU C 2
C500 C -0.4134(5) 0.8904(3) 0.2348(2) 0.0460(19) Uani 1 1 d DU . .
H50A H -0.3463 0.8865 0.2299 0.055 Uiso 1 1 calc R . .
Cl9 Cl -0.45731(13) 0.94110(10) 0.19271(8) 0.0649(6) Uani 1 1 d DU . .
Cl10 Cl -0.48278(17) 0.81595(11) 0.21437(12) 0.1157(10) Uani 1 1 d DU . .
Cl11 Cl -0.41386(17) 0.92170(11) 0.30735(9) 0.0972(9) Uani 1 1 d DU . .
C600 C 0.4068(4) 0.3866(3) 0.2602(3) 0.056(2) Uani 1 1 d DU . .
H60A H 0.3544 0.4101 0.2479 0.067 Uiso 1 1 calc R . .
Cl12 Cl 0.49495(16) 0.43991(10) 0.31251(8) 0.0768(7) Uani 1 1 d DU . .
Cl13 Cl 0.45481(13) 0.35662(9) 0.19968(8) 0.0628(6) Uani 1 1 d DU . .
Cl14 Cl 0.35944(16) 0.32566(11) 0.28859(11) 0.1064(9) Uani 1 1 d DU . .

loop_
_atom_site_aniso_label
_atom_site_aniso_U_11
_atom_site_aniso_U_22
_atom_site_aniso_U_33
_atom_site_aniso_U_23
_atom_site_aniso_U_13
_atom_site_aniso_U_12
Fe1 0.0193(6) 0.0235(6) 0.0171(5) 0.0062(5) 0.0052(4) 0.0048(5)
N11 0.015(3) 0.023(3) 0.011(2) 0.007(2) 0.003(2) 0.003(2)
N12 0.015(3) 0.019(3) 0.014(3) 0.000(2) 0.003(2) 0.005(2)
N13 0.024(3) 0.023(3) 0.018(3) 0.014(3) 0.008(2) 0.011(2)
N14 0.021(3) 0.029(3) 0.010(3) 0.005(2) 0.008(2) 0.011(2)
N15 0.036(3) 0.046(4) 0.029(3) 0.013(3) -0.004(3) -0.001(3)
N16 0.049(4) 0.067(5) 0.065(5) 0.015(4) -0.011(4) 0.006(4)
N17 0.023(3) 0.030(3) 0.026(3) 0.000(3) 0.014(2) 0.007(3)
N18 0.034(4) 0.074(5) 0.023(4) 0.001(3) -0.003(3) 0.018(3)
C101 0.015(4) 0.033(4) 0.021(3) 0.018(3) 0.005(3) 0.010(3)
C102 0.014(4) 0.031(4) 0.015(3) 0.015(3) 0.003(3) 0.002(3)
C103 0.023(4) 0.016(3) 0.022(3) 0.008(3) 0.004(3) -0.008(3)
C104 0.035(4) 0.010(3) 0.028(4) 0.007(3) 0.012(3) 0.004(3)
C105 0.017(4) 0.024(4) 0.030(4) -0.002(3) 0.012(3) -0.003(3)
C106 0.014(4) 0.020(4) 0.019(3) 0.005(3) 0.006(3) 0.004(3)
C107 0.017(4) 0.025(4) 0.012(3) 0.003(3) -0.001(3) 0.005(3)
C108 0.011(4) 0.015(3) 0.020(4) -0.001(3) 0.001(3) 0.006(3)
C109 0.021(4) 0.025(4) 0.011(3) 0.005(3) 0.004(3) 0.003(3)
C110 0.019(4) 0.030(4) 0.014(3) 0.018(3) 0.004(3) 0.006(3)
C111 0.022(4) 0.017(4) 0.009(3) 0.004(3) -0.007(3) 0.001(3)
C112 0.007(3) 0.020(4) 0.021(4) 0.005(3) 0.001(3) -0.004(3)
C113 0.005(3) 0.026(4) 0.019(4) 0.004(3) -0.005(3) -0.003(3)
C114 0.009(3) 0.017(4) 0.035(4) 0.020(3) -0.001(3) 0.001(3)
C115 0.009(3) 0.023(4) 0.029(4) 0.012(3) -0.001(3) -0.001(3)
C116 0.025(3) 0.011(3) 0.016(3) 0.004(2) 0.010(2) 0.006(2)
C117 0.013(4) 0.027(4) 0.019(3) 0.002(3) 0.004(3) 0.011(3)
C118 0.027(4) 0.017(4) 0.010(3) 0.004(3) 0.005(3) -0.005(3)
C119 0.038(4) 0.030(4) 0.022(3) 0.020(3) 0.014(3) 0.019(3)
C120 0.013(4) 0.029(4) 0.017(3) 0.010(3) 0.006(3) -0.001(3)
C121 0.037(4) 0.033(4) 0.013(4) 0.014(3) 0.008(3) 0.013(3)
C122 0.046(5) 0.031(5) 0.055(5) 0.027(4) 0.020(4) 0.024(4)
C123 0.046(5) 0.061(6) 0.075(6) 0.048(5) 0.028(4) 0.021(4)
C124 0.056(6) 0.060(6) 0.083(6) 0.057(5) 0.025(5) 0.020(4)
C125 0.045(5) 0.046(5) 0.070(5) 0.051(4) 0.017(4) 0.014(4)
C126 0.027(4) 0.041(5) 0.047(5) 0.023(4) 0.018(4) 0.006(3)
C127 0.057(5) 0.024(4) 0.048(5) 0.001(4) 0.025(4) -0.014(4)
C128 0.063(5) 0.105(8) 0.129(8) 0.056(6) 0.032(6) -0.030(5)
C129 0.051(5) 0.025(4) 0.052(5) -0.005(4) 0.020(4) 0.001(4)
C130 0.047(5) 0.094(7) 0.030(4) -0.002(4) -0.012(4) -0.012(5)
C131 0.024(4) 0.014(4) 0.026(3) 0.000(3) 0.017(3) -0.001(3)
C132 0.044(5) 0.057(6) 0.033(4) 0.011(4) 0.017(4) 0.024(4)
C133 0.044(5) 0.031(5) 0.058(5) 0.017(4) 0.035(4) 0.018(4)
C134 0.059(5) 0.017(4) 0.038(4) -0.001(4) 0.025(4) -0.001(4)
C135 0.046(4) 0.043(4) 0.024(3) -0.005(3) 0.011(3) 0.002(3)
C136 0.046(5) 0.026(4) 0.029(4) 0.009(3) 0.011(3) 0.006(3)
C137 0.023(4) 0.033(5) 0.024(4) 0.005(3) 0.012(3) 0.002(3)
C138 0.024(4) 0.044(5) 0.051(5) 0.009(4) 0.005(3) 0.000(4)
C139 0.019(4) 0.031(4) 0.030(4) 0.016(3) 0.003(3) 0.012(3)
C140 0.030(4) 0.066(5) 0.038(4) 0.015(4) -0.003(3) 0.010(4)
C141 0.014(4) 0.030(4) 0.028(4) 0.011(3) 0.009(3) 0.004(3)
C142 0.033(4) 0.029(4) 0.028(4) 0.014(3) 0.007(3) 0.006(3)
C143 0.029(4) 0.043(5) 0.046(4) 0.032(4) 0.013(4) 0.009(4)
C144 0.048(4) 0.042(4) 0.055(4) 0.030(3) 0.001(3) 0.008(3)
C145 0.037(5) 0.022(4) 0.055(4) 0.019(4) -0.002(4) -0.012(4)
C146 0.043(5) 0.029(4) 0.043(4) 0.009(3) 0.000(4) 0.013(4)
C147 0.016(4) 0.044(5) 0.030(4) 0.018(3) 0.005(3) 0.005(3)
C148 0.055(4) 0.048(4) 0.032(3) 0.020(3) -0.006(3) 0.013(3)
C149 0.032(4) 0.033(4) 0.025(4) 0.006(3) 0.001(3) 0.011(3)
C150 0.020(4) 0.057(5) 0.046(5) 0.016(4) 0.015(3) 0.000(3)
C151 0.018(3) 0.029(3) 0.013(3) 0.010(3) -0.004(2) 0.007(3)
C152 0.038(4) 0.034(4) 0.028(4) 0.015(3) 0.015(3) 0.010(3)
C153 0.065(6) 0.054(5) 0.049(5) 0.017(4) 0.026(4) 0.032(4)
C154 0.080(6) 0.069(6) 0.071(6) 0.043(5) 0.056(5) 0.052(5)
C155 0.052(5) 0.072(5) 0.072(6) 0.059(5) 0.047(4) 0.039(5)
C156 0.022(3) 0.028(3) 0.023(3) 0.016(3) 0.008(2) 0.017(3)
C157 0.047(5) 0.031(4) 0.017(3) 0.003(3) 0.005(3) 0.017(3)
C158 0.074(6) 0.046(5) 0.036(5) -0.003(4) 0.015(4) 0.004(4)
C159 0.044(5) 0.026(4) 0.029(4) 0.006(3) -0.004(3) 0.020(3)
C160 0.048(5) 0.101(7) 0.027(4) 0.034(4) 0.026(4) 0.034(5)
C161 0.047(5) 0.052(5) 0.027(4) 0.006(4) 0.013(3) -0.002(4)
C162 0.061(5) 0.061(6) 0.029(4) 0.026(4) -0.014(4) -0.012(4)
C163 0.029(4) 0.038(5) 0.041(4) 0.016(4) -0.002(3) 0.007(4)
C164 0.040(4) 0.052(5) 0.038(4) 0.026(4) 0.001(3) 0.000(4)
C165 0.027(4) 0.044(5) 0.049(5) 0.021(4) 0.008(3) -0.009(4)
C166 0.053(5) 0.028(5) 0.048(5) 0.028(4) -0.007(4) 0.006(4)
C171 0.023(4) 0.036(5) 0.039(4) 0.010(3) 0.003(3) 0.012(3)
C172 0.035(3) 0.030(3) 0.030(3) -0.003(3) 0.004(3) 0.017(3)
C173 0.011(3) 0.021(4) 0.032(4) 0.002(3) 0.010(3) -0.001(3)
C174 0.029(4) 0.023(4) 0.039(4) -0.007(3) 0.004(3) 0.014(3)
C175 0.023(4) 0.031(5) 0.021(4) -0.010(3) 0.004(3) 0.003(3)
C176 0.036(4) 0.025(4) 0.016(4) 0.004(3) 0.006(3) 0.007(4)
Fe2 0.0228(6) 0.0229(6) 0.0194(5) 0.0089(5) 0.0068(4) 0.0082(5)
N21 0.020(3) 0.027(3) 0.024(3) 0.011(3) 0.007(2) 0.006(2)
N22 0.0138(18) 0.0156(18) 0.0153(18) 0.0044(15) 0.0037(15) 0.0093(15)
N23 0.030(3) 0.019(3) 0.012(3) 0.003(2) 0.011(2) 0.007(2)
N24 0.016(3) 0.039(4) 0.020(3) 0.016(3) 0.001(2) 0.005(3)
N25 0.015(3) 0.028(3) 0.019(3) 0.010(2) -0.003(2) -0.002(2)
N26 0.043(4) 0.038(4) 0.041(4) -0.013(3) 0.000(3) 0.011(3)
N27 0.037(3) 0.024(3) 0.017(2) 0.016(2) 0.008(2) 0.010(2)
N28 0.148(7) 0.044(5) 0.094(6) -0.005(4) 0.024(5) 0.036(5)
C201 0.022(4) 0.016(4) 0.018(4) -0.001(3) 0.006(3) -0.001(3)
C202 0.023(4) 0.030(4) 0.017(4) 0.008(3) 0.009(3) 0.007(3)
C203 0.031(4) 0.016(4) 0.017(4) 0.006(3) 0.011(3) 0.012(3)
C204 0.017(2) 0.016(2) 0.011(2) 0.0052(16) 0.0043(16) 0.0018(16)
C205 0.026(4) 0.016(4) 0.018(4) 0.006(3) 0.011(3) 0.012(3)
C206 0.017(3) 0.021(3) 0.009(3) 0.004(2) 0.007(2) 0.010(2)
C207 0.018(3) 0.028(3) 0.028(3) 0.012(3) 0.007(2) 0.013(2)
C208 0.025(4) 0.030(4) 0.024(4) 0.011(3) 0.009(3) 0.003(3)
C209 0.028(4) 0.036(5) 0.021(3) 0.015(3) -0.002(3) 0.001(3)
C210 0.033(4) 0.021(4) 0.028(4) 0.019(3) 0.000(3) 0.006(3)
C211 0.019(4) 0.022(4) 0.027(3) 0.013(3) 0.007(3) 0.012(3)
C212 0.032(4) 0.022(4) 0.031(4) 0.019(3) 0.007(3) 0.001(3)
C213 0.035(4) 0.020(4) 0.019(3) 0.009(3) 0.012(3) 0.002(3)
C214 0.033(4) 0.031(5) 0.020(3) 0.008(3) 0.013(3) 0.009(3)
C215 0.036(4) 0.027(4) 0.020(3) 0.009(3) 0.004(3) 0.010(3)
C216 0.029(4) 0.032(4) 0.017(3) 0.012(3) -0.001(3) 0.005(3)
C217 0.025(4) 0.030(4) 0.041(4) 0.021(4) 0.009(3) 0.006(3)
C218 0.022(4) 0.027(4) 0.022(3) 0.014(3) 0.005(3) 0.002(3)
C219 0.026(4) 0.042(5) 0.036(4) 0.018(4) 0.011(3) 0.027(3)
C220 0.027(4) 0.019(4) 0.024(4) 0.005(3) 0.012(3) 0.007(3)
C221 0.020(4) 0.023(4) 0.015(3) 0.005(3) 0.002(3) 0.000(3)
C222 0.034(4) 0.015(4) 0.033(4) 0.009(3) 0.015(3) 0.010(3)
C223 0.029(4) 0.021(4) 0.040(4) 0.016(3) 0.009(3) 0.011(3)
C224 0.025(4) 0.028(5) 0.037(4) 0.014(4) 0.013(3) 0.012(3)
C225 0.033(4) 0.031(5) 0.026(4) 0.012(3) 0.010(3) 0.012(3)
C226 0.036(4) 0.037(5) 0.023(4) 0.014(3) 0.006(3) 0.011(3)
C227 0.016(4) 0.022(4) 0.042(4) 0.013(3) 0.019(3) 0.011(3)
C228 0.033(4) 0.029(4) 0.048(4) -0.006(4) 0.005(3) 0.006(3)
C229 0.031(4) 0.021(4) 0.039(4) 0.021(3) 0.015(3) 0.010(3)
C230 0.039(5) 0.024(5) 0.075(5) 0.013(4) 0.013(4) 0.023(4)
C231 0.031(4) 0.029(4) 0.025(4) 0.010(3) -0.001(3) 0.014(3)
C232 0.045(5) 0.060(5) 0.018(4) 0.020(4) 0.016(3) 0.019(4)
C233 0.055(6) 0.081(7) 0.031(4) 0.021(4) 0.000(4) 0.024(5)
C234 0.044(5) 0.090(7) 0.061(5) 0.038(5) 0.002(4) 0.036(5)
C235 0.030(5) 0.078(6) 0.054(5) 0.016(5) -0.003(4) 0.028(4)
C236 0.019(4) 0.056(5) 0.026(4) 0.003(4) 0.002(3) 0.015(4)
C237 0.027(4) 0.058(5) 0.030(4) 0.014(4) 0.005(3) 0.008(4)
C238 0.083(6) 0.061(6) 0.044(5) -0.009(4) 0.000(4) 0.026(5)
C239 0.041(5) 0.049(5) 0.034(4) 0.024(4) -0.007(4) -0.010(4)
C240 0.169(9) 0.030(5) 0.110(8) 0.030(5) 0.060(7) 0.021(6)
C241 0.026(4) 0.038(5) 0.014(4) 0.009(3) 0.011(3) 0.003(3)
C242 0.045(5) 0.047(5) 0.029(4) 0.028(4) 0.018(3) 0.012(4)
C243 0.025(4) 0.054(6) 0.065(5) 0.016(4) 0.029(4) 0.001(4)
C244 0.058(6) 0.045(6) 0.081(6) 0.030(5) 0.036(5) 0.001(4)
C245 0.082(6) 0.067(6) 0.071(6) 0.053(5) 0.031(5) 0.022(5)
C246 0.047(5) 0.022(4) 0.038(4) 0.019(3) 0.003(3) 0.000(4)
C247 0.040(4) 0.052(5) 0.021(4) 0.012(4) 0.002(3) 0.014(4)
C248 0.050(5) 0.042(5) 0.027(4) -0.009(4) 0.011(4) 0.009(4)
C249 0.048(5) 0.058(5) 0.017(4) 0.010(4) 0.005(3) -0.004(4)
C250 0.047(5) 0.061(5) 0.025(4) -0.005(4) -0.007(4) -0.005(4)
C251 0.035(4) 0.044(5) 0.038(4) 0.029(4) 0.011(3) 0.005(3)
C252 0.037(5) 0.092(6) 0.059(5) 0.064(5) 0.004(4) 0.008(4)
C253 0.080(4) 0.074(4) 0.070(4) 0.054(4) -0.003(3) 0.011(3)
C254 0.067(4) 0.081(4) 0.071(4) 0.049(4) -0.005(3) 0.010(3)
C255 0.031(5) 0.115(7) 0.080(6) 0.076(6) -0.007(4) -0.008(5)
C256 0.044(5) 0.091(6) 0.043(5) 0.041(5) 0.002(4) 0.004(4)
C257 0.060(6) 0.050(5) 0.074(6) 0.028(5) 0.027(4) 0.036(4)
C258 0.095(5) 0.074(4) 0.112(5) 0.038(4) 0.039(4) 0.030(4)
C259 0.024(4) 0.038(5) 0.038(4) 0.015(4) 0.007(3) 0.022(3)
C260 0.045(4) 0.045(5) 0.061(5) 0.031(4) 0.033(4) 0.027(4)
C261 0.020(4) 0.045(5) 0.041(5) -0.005(4) 0.015(3) 0.015(3)
C262 0.019(4) 0.033(4) 0.030(4) -0.004(3) 0.001(3) 0.008(3)
C263 0.026(4) 0.027(4) 0.021(4) 0.009(3) 0.012(3) 0.003(3)
C264 0.020(3) 0.033(3) 0.041(3) 0.004(3) 0.006(3) 0.014(3)
C265 0.022(4) 0.020(4) 0.054(5) -0.007(3) 0.009(4) -0.002(3)
C266 0.018(4) 0.038(5) 0.025(4) -0.003(3) 0.010(3) 0.011(4)
C271 0.108(7) 0.030(5) 0.028(4) 0.011(3) 0.029(4) 0.033(5)
C272 0.188(9) 0.030(5) 0.024(4) 0.000(4) 0.025(5) 0.037(6)
C273 0.070(6) 0.036(5) 0.056(5) 0.007(4) 0.008(5) 0.015(5)
C274 0.119(7) 0.023(5) 0.050(5) 0.011(4) 0.020(5) 0.024(5)
C275 0.100(6) 0.018(4) 0.040(4) 0.012(4) 0.027(4) 0.008(4)
C276 0.100(7) 0.046(5) 0.051(5) 0.005(4) 0.013(5) 0.045(6)
Cl1 0.0705(16) 0.0553(16) 0.0404(13) 0.0114(12) 0.0089(12) 0.0002(13)
O1 0.163(10) 0.061(5) 0.060(5) 0.033(4) 0.032(6) -0.003(5)
O2 0.072(5) 0.067(6) 0.031(4) 0.009(4) 0.005(3) -0.025(4)
O3 0.085(6) 0.081(5) 0.024(4) -0.012(3) -0.001(3) -0.006(4)
O4 0.049(5) 0.183(10) 0.116(8) -0.021(6) 0.017(4) 0.033(6)
Cl1' 0.0705(16) 0.0553(16) 0.0404(13) 0.0114(12) 0.0089(12) 0.0002(13)
Cl2 0.0366(13) 0.0441(14) 0.0411(12) 0.0109(11) 0.0085(10) 0.0100(11)
O5 0.055(4) 0.148(7) 0.056(4) 0.056(5) 0.011(3) -0.006(4)
O6 0.036(4) 0.088(6) 0.089(5) 0.003(4) -0.008(3) -0.033(4)
O7 0.076(5) 0.097(5) 0.051(4) 0.045(4) 0.010(3) 0.052(4)
O8 0.110(7) 0.074(5) 0.074(5) -0.036(4) -0.020(4) 0.071(4)
Cl2' 0.0366(13) 0.0441(14) 0.0411(12) 0.0109(11) 0.0085(10) 0.0100(11)
C300 0.053(5) 0.041(5) 0.046(5) 0.012(4) 0.002(4) 0.007(4)
Cl3 0.0748(18) 0.104(2) 0.151(2) -0.0539(19) -0.0190(17) 0.0337(16)
Cl4 0.0474(14) 0.117(2) 0.0518(13) 0.0103(13) 0.0151(11) 0.0251(13)
Cl5 0.0607(14) 0.0976(18) 0.0535(13) 0.0339(13) 0.0269(11) 0.0308(13)
C400 0.046(7) 0.078(9) 0.155(11) -0.036(6) -0.020(5) 0.044(6)
Cl6 0.075(2) 0.072(2) 0.072(2) -0.0055(16) 0.0067(16) 0.0008(17)
Cl7 0.068(3) 0.154(4) 0.168(4) -0.050(3) -0.059(2) 0.028(2)
Cl8 0.156(4) 0.126(3) 0.080(2) 0.006(2) 0.010(2) 0.003(3)
C500 0.061(5) 0.026(4) 0.051(4) 0.004(4) 0.009(4) 0.012(4)
Cl9 0.0642(15) 0.0843(17) 0.0544(13) 0.0281(12) 0.0135(11) 0.0200(13)
Cl10 0.0808(19) 0.0517(17) 0.199(3) 0.0205(18) -0.0038(18) 0.0010(14)
Cl11 0.123(2) 0.137(2) 0.0531(15) 0.0392(15) 0.0232(14) 0.0615(18)
C600 0.028(5) 0.055(5) 0.100(6) 0.035(4) 0.029(4) 0.014(4)
Cl12 0.0968(18) 0.0675(17) 0.0691(15) 0.0109(13) 0.0211(13) 0.0244(14)
Cl13 0.0555(14) 0.0623(15) 0.0644(14) 0.0134(12) 0.0076(11) -0.0071(12)
Cl14 0.0922(19) 0.091(2) 0.177(3) 0.0698(19) 0.0835(18) 0.0317(15)

loop_
_atom_type_symbol
_atom_type_description
_atom_type_scat_dispersion_real
_atom_type_scat_dispersion_imag
_atom_type_scat_source
C C 0.0033 0.0016 'International Tables Vol C Tables 4.2.6.8 and 6.1.1.4'
H H 0.0000 0.0000 'International Tables Vol C Tables 4.2.6.8 and 6.1.1.4'
N N 0.0061 0.0033 'International Tables Vol C Tables 4.2.6.8 and 6.1.1.4'
O O 0.0106 0.0060 'International Tables Vol C Tables 4.2.6.8 and 6.1.1.4'
Cl Cl 0.1484 0.1585 'International Tables Vol C Tables 4.2.6.8 and 6.1.1.4'
Fe Fe 0.3463 0.8444 'International Tables Vol C Tables 4.2.6.8 and 6.1.1.4'

loop_
_geom_angle_atom_site_label_1
_geom_angle_atom_site_label_2
_geom_angle_atom_site_label_3
_geom_angle
_geom_angle_site_symmetry_1
_geom_angle_site_symmetry_3
_geom_angle_publ_flag
N14 Fe1 N12 174.75(19) . . ?
N14 Fe1 N13 89.88(18) . . ?
N12 Fe1 N13 90.14(17) . . ?
N14 Fe1 N11 90.20(17) . . ?
N12 Fe1 N11 90.02(17) . . ?
N13 Fe1 N11 177.37(19) . . ?
N14 Fe1 N17 94.82(18) . . ?
N12 Fe1 N17 90.43(18) . . ?
N13 Fe1 N17 89.45(17) . . ?
N11 Fe1 N17 87.93(17) . . ?
N14 Fe1 N15 87.68(18) . . ?
N12 Fe1 N15 87.07(18) . . ?
N13 Fe1 N15 93.30(18) . . ?
N11 Fe1 N15 89.33(18) . . ?
N17 Fe1 N15 176.30(19) . . ?
C101 N11 C118 106.7(4) . . ?
C101 N11 Fe1 121.4(3) . . ?
C118 N11 Fe1 123.3(3) . . ?
C103 N12 C106 105.0(4) . . ?
C103 N12 Fe1 124.2(3) . . ?
C106 N12 Fe1 122.9(3) . . ?
C111 N13 C108 107.1(4) . . ?
C111 N13 Fe1 120.9(4) . . ?
C108 N13 Fe1 122.8(3) . . ?
C116 N14 C113 104.6(4) . . ?
C116 N14 Fe1 123.2(4) . . ?
C113 N14 Fe1 124.1(3) . . ?
C165 N15 C161 116.4(5) . . ?
C165 N15 Fe1 122.2(4) . . ?
C161 N15 Fe1 121.0(4) . . ?
C175 N17 C171 116.6(5) . . ?
C175 N17 Fe1 121.3(4) . . ?
C171 N17 Fe1 121.5(4) . . ?
N11 C101 C102 121.1(5) . . ?
N11 C101 C120 108.3(5) . . ?
C102 C101 C120 129.7(5) . . ?
C101 C102 C103 121.9(5) . . ?
C101 C102 C121 119.5(5) . . ?
C103 C102 C121 118.5(5) . . ?
N12 C103 C102 121.1(5) . . ?
N12 C103 C104 109.0(5) . . ?
C102 C103 C104 129.9(5) . . ?
C105 C104 C103 108.1(5) . . ?
C105 C104 C127 123.4(5) . . ?
C103 C104 C127 128.0(5) . . ?
C104 C105 C106 107.2(5) . . ?
C104 C105 C129 125.8(6) . . ?
C106 C105 C129 126.4(5) . . ?
N12 C106 C105 110.0(5) . . ?
N12 C106 C107 118.4(5) . . ?
C105 C106 C107 131.1(5) . . ?
C108 C107 C106 123.9(5) . . ?
C108 C107 C131 118.3(5) . . ?
C106 C107 C131 117.8(5) . . ?
N13 C108 C107 121.1(5) . . ?
N13 C108 C109 108.8(5) . . ?
C107 C108 C109 130.1(5) . . ?
C110 C109 C108 107.0(5) . . ?
C110 C109 C137 126.1(5) . . ?
C108 C109 C137 126.3(5) . . ?
C109 C110 C111 107.5(5) . . ?
C109 C110 C139 126.2(5) . . ?
C111 C110 C139 125.5(5) . . ?
N13 C111 C112 122.0(5) . . ?
N13 C111 C110 108.8(5) . . ?
C112 C111 C110 128.7(5) . . ?
C111 C112 C113 120.5(5) . . ?
C111 C112 C141 121.3(5) . . ?
C113 C112 C141 118.1(5) . . ?
N14 C113 C112 121.2(5) . . ?
N14 C113 C114 109.1(4) . . ?
C112 C113 C114 129.7(5) . . ?
C115 C114 C113 107.1(5) . . ?
C115 C114 C147 126.6(5) . . ?
C113 C114 C147 126.0(5) . . ?
C114 C115 C116 106.8(5) . . ?
C114 C115 C149 125.3(5) . . ?
C116 C115 C149 127.0(5) . . ?
N14 C116 C115 111.7(4) . . ?
N14 C116 C117 120.5(5) . . ?
C115 C116 C117 127.5(5) . . ?
C118 C117 C116 121.8(5) . . ?
C118 C117 C151 119.6(5) . . ?
C116 C117 C151 118.6(5) . . ?
N11 C118 C117 121.2(4) . . ?
N11 C118 C119 108.8(5) . . ?
C117 C118 C119 130.0(5) . . ?
C120 C119 C118 107.8(5) . . ?
C120 C119 C157 125.5(5) . . ?
C118 C119 C157 125.6(5) . . ?
C119 C120 C101 108.0(5) . . ?
C119 C120 C159 125.6(5) . . ?
C101 C120 C159 125.6(5) . . ?
C122 C121 C126 117.9(5) . . ?
C122 C121 C102 122.2(5) . . ?
C126 C121 C102 119.8(5) . . ?
C123 C122 C121 121.6(6) . . ?
C123 C122 H12A 119.2 . . ?
C121 C122 H12A 119.2 . . ?
C122 C123 C124 120.2(6) . . ?
C122 C123 H12P 119.9 . . ?
C124 C123 H12P 119.9 . . ?
C125 C124 C123 119.1(6) . . ?
C125 C124 H12E 120.4 . . ?
C123 C124 H12E 120.4 . . ?
C126 C125 C124 121.1(6) . . ?
C126 C125 H12F 119.4 . . ?
C124 C125 H12F 119.4 . . ?
C125 C126 C121 119.9(5) . . ?
C125 C126 H12B 120.0 . . ?
C121 C126 H12B 120.0 . . ?
C104 C127 C128 110.4(5) . . ?
C104 C127 H12I 109.6 . . ?
C128 C127 H12I 109.6 . . ?
C104 C127 H12J 109.6 . . ?
C128 C127 H12J 109.6 . . ?
H12I C127 H12J 108.1 . . ?
C127 C128 H12K 109.5 . . ?
C127 C128 H12L 109.5 . . ?
H12K C128 H12L 109.5 . . ?
C127 C128 H12M 109.5 . . ?
H12K C128 H12M 109.5 . . ?
H12L C128 H12M 109.5 . . ?
C105 C129 C130 112.5(5) . . ?
C105 C129 H12C 109.1 . . ?
C130 C129 H12C 109.1 . . ?
C105 C129 H12O 109.1 . . ?
C130 C129 H12O 109.1 . . ?
H12C C129 H12O 107.8 . . ?
C129 C130 H13A 109.5 . . ?
C129 C130 H13B 109.5 . . ?
H13A C130 H13B 109.5 . . ?
C129 C130 H13Q 109.5 . . ?
H13A C130 H13Q 109.5 . . ?
H13B C130 H13Q 109.5 . . ?
C132 C131 C136 117.5(5) . . ?
C132 C131 C107 122.9(5) . . ?
C136 C131 C107 119.4(5) . . ?
C131 C132 C133 120.8(6) . . ?
C131 C132 H13D 119.6 . . ?
C133 C132 H13D 119.6 . . ?
C134 C133 C132 120.8(6) . . ?
C134 C133 H13E 119.6 . . ?
C132 C133 H13E 119.6 . . ?
C133 C134 C135 118.8(6) . . ?
C133 C134 H13F 120.6 . . ?
C135 C134 H13F 120.6 . . ?
C136 C135 C134 121.4(6) . . ?
C136 C135 H13G 119.3 . . ?
C134 C135 H13G 119.3 . . ?
C135 C136 C131 120.5(6) . . ?
C135 C136 H13H 119.7 . . ?
C131 C136 H13H 119.7 . . ?
C109 C137 C138 112.4(4) . . ?
C109 C137 H13J 109.1 . . ?
C138 C137 H13J 109.1 . . ?
C109 C137 H13K 109.1 . . ?
C138 C137 H13K 109.1 . . ?
H13J C137 H13K 107.9 . . ?
C137 C138 H13L 109.5 . . ?
C137 C138 H13M 109.5 . . ?
H13L C138 H13M 109.5 . . ?
C137 C138 H13C 109.5 . . ?
H13L C138 H13C 109.5 . . ?
H13M C138 H13C 109.5 . . ?
C110 C139 C140 110.7(5) . . ?
C110 C139 H13O 109.5 . . ?
C140 C139 H13O 109.5 . . ?
C110 C139 H13P 109.5 . . ?
C140 C139 H13P 109.5 . . ?
H13O C139 H13P 108.1 . . ?
C139 C140 H14A 109.5 . . ?
C139 C140 H14B 109.5 . . ?
H14A C140 H14B 109.5 . . ?
C139 C140 H14C 109.5 . . ?
H14A C140 H14C 109.5 . . ?
H14B C140 H14C 109.5 . . ?
C146 C141 C142 118.2(5) . . ?
C146 C141 C112 123.2(5) . . ?
C142 C141 C112 118.6(5) . . ?
C143 C142 C141 119.8(6) . . ?
C143 C142 H14D 120.1 . . ?
C141 C142 H14D 120.1 . . ?
C144 C143 C142 120.5(6) . . ?
C144 C143 H14F 119.7 . . ?
C142 C143 H14F 119.7 . . ?
C143 C144 C145 120.6(6) . . ?
C143 C144 H14G 119.7 . . ?
C145 C144 H14G 119.7 . . ?
C146 C145 C144 119.2(6) . . ?
C146 C145 H14H 120.4 . . ?
C144 C145 H14H 120.4 . . ?
C145 C146 C141 121.6(6) . . ?
C145 C146 H14I 119.2 . . ?
C141 C146 H14I 119.2 . . ?
C114 C147 C148 111.0(5) . . ?
C114 C147 H14J 109.4 . . ?
C148 C147 H14J 109.4 . . ?
C114 C147 H14K 109.4 . . ?
C148 C147 H14K 109.4 . . ?
H14J C147 H14K 108.0 . . ?
C147 C148 H14L 109.5 . . ?
C147 C148 H14M 109.5 . . ?
H14L C148 H14M 109.5 . . ?
C147 C148 H14N 109.5 . . ?
H14L C148 H14N 109.5 . . ?
H14M C148 H14N 109.5 . . ?
C115 C149 C150 111.7(5) . . ?
C115 C149 H14O 109.3 . . ?
C150 C149 H14O 109.3 . . ?
C115 C149 H14P 109.3 . . ?
C150 C149 H14P 109.3 . . ?
H14O C149 H14P 107.9 . . ?
C149 C150 H15A 109.5 . . ?
C149 C150 H15B 109.5 . . ?
H15A C150 H15B 109.5 . . ?
C149 C150 H15P 109.5 . . ?
H15A C150 H15P 109.5 . . ?
H15B C150 H15P 109.5 . . ?
C152 C151 C156 119.3(5) . . ?
C152 C151 C117 121.6(5) . . ?
C156 C151 C117 119.1(5) . . ?
C151 C152 C153 120.8(6) . . ?
C151 C152 H15D 119.6 . . ?
C153 C152 H15D 119.6 . . ?
C152 C153 C154 119.3(7) . . ?
C152 C153 H15E 120.4 . . ?
C154 C153 H15E 120.4 . . ?
C155 C154 C153 120.1(6) . . ?
C155 C154 H15F 119.9 . . ?
C153 C154 H15F 119.9 . . ?
C156 C155 C154 120.0(6) . . ?
C156 C155 H15G 120.0 . . ?
C154 C155 H15G 120.0 . . ?
C155 C156 C151 120.3(6) . . ?
C155 C156 H15H 119.9 . . ?
C151 C156 H15H 119.9 . . ?
C158 C157 C119 113.0(5) . . ?
C158 C157 H15I 109.0 . . ?
C119 C157 H15I 109.0 . . ?
C158 C157 H15J 109.0 . . ?
C119 C157 H15J 109.0 . . ?
H15I C157 H15J 107.8 . . ?
C157 C158 H15K 109.5 . . ?
C157 C158 H15L 109.5 . . ?
H15K C158 H15L 109.5 . . ?
C157 C158 H15M 109.5 . . ?
H15K C158 H15M 109.5 . . ?
H15L C158 H15M 109.5 . . ?
C120 C159 C160 116.7(5) . . ?
C120 C159 H15C 108.1 . . ?
C160 C159 H15C 108.1 . . ?
C120 C159 H15O 108.1 . . ?
C160 C159 H15O 108.1 . . ?
H15C C159 H15O 107.3 . . ?
C159 C160 H16A 109.5 . . ?
C159 C160 H16B 109.5 . . ?
H16A C160 H16B 109.5 . . ?
C159 C160 H16C 109.5 . . ?
H16A C160 H16C 109.5 . . ?
H16B C160 H16C 109.5 . . ?
N15 C161 C162 122.9(6) . . ?
N15 C161 H16D 118.5 . . ?
C162 C161 H16D 118.5 . . ?
C161 C162 C163 118.8(6) . . ?
C161 C162 H16E 120.6 . . ?
C163 C162 H16E 120.6 . . ?
C164 C163 C162 118.2(6) . . ?
C164 C163 C166 122.1(6) . . ?
C162 C163 C166 119.6(6) . . ?
C165 C164 C163 120.3(6) . . ?
C165 C164 H16F 119.8 . . ?
C163 C164 H16F 119.8 . . ?
N15 C165 C164 123.3(6) . . ?
N15 C165 H16H 118.3 . . ?
C164 C165 H16H 118.3 . . ?
N16 C166 C163 176.2(7) . . ?
N17 C171 C172 122.7(5) . . ?
N17 C171 H17A 118.7 . . ?
C172 C171 H17A 118.7 . . ?
C173 C172 C171 118.4(5) . . ?
C173 C172 H17B 120.8 . . ?
C171 C172 H17B 120.8 . . ?
C174 C173 C172 119.1(5) . . ?
C174 C173 C176 121.1(5) . . ?
C172 C173 C176 119.8(5) . . ?
C175 C174 C173 117.9(5) . . ?
C175 C174 H17C 121.1 . . ?
C173 C174 H17C 121.1 . . ?
N17 C175 C174 125.2(5) . . ?
N17 C175 H17D 117.4 . . ?
C174 C175 H17D 117.4 . . ?
N18 C176 C173 178.9(7) . . ?
N24 Fe2 N21 89.86(18) . . ?
N24 Fe2 N22 175.61(19) . . ?
N21 Fe2 N22 90.24(18) . . ?
N24 Fe2 N23 89.68(18) . . ?
N21 Fe2 N23 176.5(2) . . ?
N22 Fe2 N23 90.48(17) . . ?
N24 Fe2 N27 92.84(17) . . ?
N21 Fe2 N27 87.73(18) . . ?
N22 Fe2 N27 91.55(16) . . ?
N23 Fe2 N27 88.87(17) . . ?
N24 Fe2 N25 88.04(17) . . ?
N21 Fe2 N25 91.90(18) . . ?
N22 Fe2 N25 87.57(16) . . ?
N23 Fe2 N25 91.50(17) . . ?
N27 Fe2 N25 179.04(17) . . ?
C201 N21 C218 105.3(4) . . ?
C201 N21 Fe2 124.5(4) . . ?
C218 N21 Fe2 123.5(4) . . ?
C203 N22 C206 105.2(4) . . ?
C203 N22 Fe2 123.1(3) . . ?
C206 N22 Fe2 123.5(3) . . ?
C208 N23 C211 106.8(4) . . ?
C208 N23 Fe2 123.2(3) . . ?
C211 N23 Fe2 123.1(4) . . ?
C216 N24 C213 104.4(4) . . ?
C216 N24 Fe2 122.4(4) . . ?
C213 N24 Fe2 123.3(3) . . ?
C265 N25 C261 115.7(5) . . ?
C265 N25 Fe2 121.6(4) . . ?
C261 N25 Fe2 122.8(4) . . ?
C275 N27 C271 114.7(5) . . ?
C275 N27 Fe2 123.6(4) . . ?
C271 N27 Fe2 121.6(4) . . ?
N21 C201 C202 120.8(5) . . ?
N21 C201 C220 110.2(4) . . ?
C202 C201 C220 128.8(5) . . ?
C201 C202 C203 122.4(5) . . ?
C201 C202 C221 120.3(5) . . ?
C203 C202 C221 117.3(5) . . ?
N22 C203 C202 121.5(5) . . ?
N22 C203 C204 109.9(5) . . ?
C202 C203 C204 128.6(5) . . ?
C205 C204 C203 108.5(5) . . ?
C205 C204 C227 123.4(5) . . ?
C203 C204 C227 127.4(5) . . ?
C204 C205 C206 106.4(5) . . ?
C204 C205 C229 125.9(5) . . ?
C206 C205 C229 127.3(5) . . ?
C207 C206 N22 120.3(5) . . ?
C207 C206 C205 130.1(5) . . ?
N22 C206 C205 109.5(4) . . ?
C206 C207 C208 123.6(5) . . ?
C206 C207 C231 118.9(5) . . ?
C208 C207 C231 117.5(5) . . ?
N23 C208 C207 121.8(5) . . ?
N23 C208 C209 109.5(5) . . ?
C207 C208 C209 128.5(5) . . ?
C210 C209 C208 107.2(5) . . ?
C210 C209 C237 124.6(5) . . ?
C208 C209 C237 128.0(5) . . ?
C209 C210 C211 106.6(5) . . ?
C209 C210 C239 125.5(5) . . ?
C211 C210 C239 127.4(5) . . ?
C212 C211 N23 121.8(5) . . ?
C212 C211 C210 128.1(5) . . ?
N23 C211 C210 109.4(5) . . ?
C211 C212 C213 121.0(5) . . ?
C211 C212 C241 122.1(5) . . ?
C213 C212 C241 116.8(5) . . ?
N24 C213 C212 121.1(5) . . ?
N24 C213 C214 109.8(5) . . ?
C212 C213 C214 129.1(5) . . ?
C215 C214 C213 106.4(5) . . ?
C215 C214 C247 126.5(5) . . ?
C213 C214 C247 125.6(5) . . ?
C214 C215 C216 109.5(5) . . ?
C214 C215 C249 125.8(5) . . ?
C216 C215 C249 124.1(5) . . ?
N24 C216 C217 119.0(5) . . ?
N24 C216 C215 109.3(5) . . ?
C217 C216 C215 131.4(5) . . ?
C218 C217 C216 122.3(5) . . ?
C218 C217 C251 119.4(5) . . ?
C216 C217 C251 118.2(5) . . ?
C217 C218 N21 121.9(5) . . ?
C217 C218 C219 128.1(5) . . ?
N21 C218 C219 109.8(4) . . ?
C220 C219 C218 106.6(5) . . ?
C220 C219 C257 128.3(5) . . ?
C218 C219 C257 123.5(5) . . ?
C219 C220 C201 107.3(5) . . ?
C219 C220 C259 124.8(5) . . ?
C201 C220 C259 127.7(5) . . ?
C226 C221 C222 117.0(5) . . ?
C226 C221 C202 123.4(5) . . ?
C222 C221 C202 119.4(5) . . ?
C223 C222 C221 120.9(5) . . ?
C223 C222 H22A 119.5 . . ?
C221 C222 H22A 119.5 . . ?
C222 C223 C224 119.4(6) . . ?
C222 C223 H22B 120.3 . . ?
C224 C223 H22B 120.3 . . ?
C225 C224 C223 119.9(6) . . ?
C225 C224 H22C 120.0 . . ?
C223 C224 H22C 120.0 . . ?
C224 C225 C226 119.8(6) . . ?
C224 C225 H22D 120.1 . . ?
C226 C225 H22D 120.1 . . ?
C221 C226 C225 122.9(6) . . ?
C221 C226 H22E 118.6 . . ?
C225 C226 H22E 118.6 . . ?
C204 C227 C228 111.4(4) . . ?
C204 C227 H22F 109.4 . . ?
C228 C227 H22F 109.4 . . ?
C204 C227 H22G 109.4 . . ?
C228 C227 H22G 109.4 . . ?
H22F C227 H22G 108.0 . . ?
C227 C228 H22H 109.5 . . ?
C227 C228 H22I 109.5 . . ?
H22H C228 H22I 109.5 . . ?
C227 C228 H22J 109.5 . . ?
H22H C228 H22J 109.5 . . ?
H22I C228 H22J 109.5 . . ?
C205 C229 C230 110.6(4) . . ?
C205 C229 H22K 109.5 . . ?
C230 C229 H22K 109.5 . . ?
C205 C229 H22L 109.5 . . ?
C230 C229 H22L 109.5 . . ?
H22K C229 H22L 108.1 . . ?
C229 C230 H23A 109.5 . . ?
C229 C230 H23B 109.5 . . ?
H23A C230 H23B 109.5 . . ?
C229 C230 H23C 109.5 . . ?
H23A C230 H23C 109.5 . . ?
H23B C230 H23C 109.5 . . ?
C236 C231 C232 117.3(5) . . ?
C236 C231 C207 121.7(5) . . ?
C232 C231 C207 121.1(5) . . ?
C233 C232 C231 121.6(6) . . ?
C233 C232 H23D 119.2 . . ?
C231 C232 H23D 119.2 . . ?
C232 C233 C234 118.7(6) . . ?
C232 C233 H23F 120.6 . . ?
C234 C233 H23F 120.6 . . ?
C235 C234 C233 120.2(6) . . ?
C235 C234 H23G 119.9 . . ?
C233 C234 H23G 119.9 . . ?
C236 C235 C234 120.2(6) . . ?
C236 C235 H23H 119.9 . . ?
C234 C235 H23H 119.9 . . ?
C235 C236 C231 122.0(6) . . ?
C235 C236 H23I 119.0 . . ?
C231 C236 H23I 119.0 . . ?
C238 C237 C209 112.8(5) . . ?
C238 C237 H23J 109.0 . . ?
C209 C237 H23J 109.0 . . ?
C238 C237 H23K 109.0 . . ?
C209 C237 H23K 109.0 . . ?
H23J C237 H23K 107.8 . . ?
C237 C238 H23L 109.5 . . ?
C237 C238 H23M 109.5 . . ?
H23L C238 H23M 109.5 . . ?
C237 C238 H23N 109.5 . . ?
H23L C238 H23N 109.5 . . ?
H23M C238 H23N 109.5 . . ?
C240 C239 C210 111.6(6) . . ?
C240 C239 H23O 109.3 . . ?
C210 C239 H23O 109.3 . . ?
C240 C239 H23P 109.3 . . ?
C210 C239 H23P 109.3 . . ?
H23O C239 H23P 108.0 . . ?
C239 C240 H24A 109.5 . . ?
C239 C240 H24B 109.5 . . ?
H24A C240 H24B 109.5 . . ?
C239 C240 H24P 109.5 . . ?
H24A C240 H24P 109.5 . . ?
H24B C240 H24P 109.5 . . ?
C246 C241 C242 119.3(5) . . ?
C246 C241 C212 121.6(5) . . ?
C242 C241 C212 119.2(5) . . ?
C243 C242 C241 118.9(6) . . ?
C243 C242 H24D 120.5 . . ?
C241 C242 H24D 120.5 . . ?
C244 C243 C242 121.1(6) . . ?
C244 C243 H24E 119.4 . . ?
C242 C243 H24E 119.4 . . ?
C243 C244 C245 120.5(6) . . ?
C243 C244 H24F 119.8 . . ?
C245 C244 H24F 119.8 . . ?
C246 C245 C244 119.9(7) . . ?
C246 C245 H24G 120.0 . . ?
C244 C245 H24G 120.0 . . ?
C245 C246 C241 120.2(6) . . ?
C245 C246 H24H 119.9 . . ?
C241 C246 H24H 119.9 . . ?
C214 C247 C248 113.1(5) . . ?
C214 C247 H24I 109.0 . . ?
C248 C247 H24I 109.0 . . ?
C214 C247 H24J 109.0 . . ?
C248 C247 H24J 109.0 . . ?
H24I C247 H24J 107.8 . . ?
C247 C248 H24K 109.5 . . ?
C247 C248 H24L 109.5 . . ?
H24K C248 H24L 109.5 . . ?
C247 C248 H24M 109.5 . . ?
H24K C248 H24M 109.5 . . ?
H24L C248 H24M 109.5 . . ?
C250 C249 C215 111.8(5) . . ?
C250 C249 H24C 109.3 . . ?
C215 C249 H24C 109.3 . . ?
C250 C249 H24O 109.3 . . ?
C215 C249 H24O 109.3 . . ?
H24C C249 H24O 107.9 . . ?
C249 C250 H25A 109.5 . . ?
C249 C250 H25B 109.5 . . ?
H25A C250 H25B 109.5 . . ?
C249 C250 H25P 109.5 . . ?
H25A C250 H25P 109.5 . . ?
H25B C250 H25P 109.5 . . ?
C256 C251 C252 119.4(6) . . ?
C256 C251 C217 120.1(6) . . ?
C252 C251 C217 120.4(6) . . ?
C253 C252 C251 121.2(7) . . ?
C253 C252 H25D 119.4 . . ?
C251 C252 H25D 119.4 . . ?
C252 C253 C254 116.8(7) . . ?
C252 C253 H25E 121.6 . . ?
C254 C253 H25E 121.6 . . ?
C255 C254 C253 124.3(7) . . ?
C255 C254 H25F 117.9 . . ?
C253 C254 H25F 117.9 . . ?
C254 C255 C256 117.1(7) . . ?
C254 C255 H25G 121.4 . . ?
C256 C255 H25G 121.4 . . ?
C251 C256 C255 121.1(6) . . ?
C251 C256 H25H 119.4 . . ?
C255 C256 H25H 119.4 . . ?
C258 C257 C219 113.3(6) . . ?
C258 C257 H25I 108.9 . . ?
C219 C257 H25I 108.9 . . ?
C258 C257 H25J 108.9 . . ?
C219 C257 H25J 108.9 . . ?
H25I C257 H25J 107.7 . . ?
C257 C258 H25K 109.5 . . ?
C257 C258 H25L 109.5 . . ?
H25K C258 H25L 109.5 . . ?
C257 C258 H25M 109.5 . . ?
H25K C258 H25M 109.5 . . ?
H25L C258 H25M 109.5 . . ?
C220 C259 C260 112.3(5) . . ?
C220 C259 H25C 109.1 . . ?
C260 C259 H25C 109.1 . . ?
C220 C259 H25O 109.1 . . ?
C260 C259 H25O 109.1 . . ?
H25C C259 H25O 107.9 . . ?
C259 C260 H26A 109.5 . . ?
C259 C260 H26B 109.5 . . ?
H26A C260 H26B 109.5 . . ?
C259 C260 H26C 109.5 . . ?
H26A C260 H26C 109.5 . . ?
H26B C260 H26C 109.5 . . ?
N25 C261 C262 124.7(5) . . ?
N25 C261 H26D 117.7 . . ?
C262 C261 H26D 117.7 . . ?
C261 C262 C263 117.7(5) . . ?
C261 C262 H26E 121.1 . . ?
C263 C262 H26E 121.1 . . ?
C264 C263 C262 117.2(6) . . ?
C264 C263 C266 122.8(6) . . ?
C262 C263 C266 120.0(5) . . ?
C263 C264 C265 121.9(6) . . ?
C263 C264 H26F 119.0 . . ?
C265 C264 H26F 119.0 . . ?
N25 C265 C264 122.8(6) . . ?
N25 C265 H26H 118.6 . . ?
C264 C265 H26H 118.6 . . ?
N26 C266 C263 176.2(7) . . ?
N27 C271 C272 124.4(6) . . ?
N27 C271 H27A 117.8 . . ?
C272 C271 H27A 117.8 . . ?
C271 C272 C273 119.1(6) . . ?
C271 C272 H27B 120.4 . . ?
C273 C272 H27B 120.4 . . ?
C272 C273 C274 118.3(7) . . ?
C272 C273 C276 119.9(7) . . ?
C274 C273 C276 121.7(7) . . ?
C275 C274 C273 117.3(6) . . ?
C275 C274 H27C 121.3 . . ?
C273 C274 H27C 121.3 . . ?
N27 C275 C274 126.0(6) . . ?
N27 C275 H27D 117.0 . . ?
C274 C275 H27D 117.0 . . ?
N28 C276 C273 179.4(10) . . ?
O4 Cl1 O1 113.1(5) . . ?
O4 Cl1 O3 112.4(4) . . ?
O1 Cl1 O3 111.7(4) . . ?
O4 Cl1 O2 106.2(4) . . ?
O1 Cl1 O2 106.1(4) . . ?
O3 Cl1 O2 106.8(4) . . ?
O8 Cl2 O6 110.6(4) . . ?
O8 Cl2 O5 110.9(4) . . ?
O6 Cl2 O5 108.4(4) . . ?
O8 Cl2 O7 108.6(3) . . ?
O6 Cl2 O7 111.3(4) . . ?
O5 Cl2 O7 107.0(3) . . ?
Cl4 C300 Cl3 112.1(4) . . ?
Cl4 C300 Cl5 111.7(3) . . ?
Cl3 C300 Cl5 111.2(3) . . ?
Cl4 C300 H30A 107.2 . . ?
Cl3 C300 H30A 107.2 . . ?
Cl5 C300 H30A 107.2 . . ?
Cl7 C400 Cl8 110.7(6) . . ?
Cl7 C400 Cl6 113.5(6) . . ?
Cl8 C400 Cl6 106.8(5) . . ?
Cl7 C400 H40A 108.6 . . ?
Cl8 C400 H40A 108.6 . . ?
Cl6 C400 H40A 108.6 . . ?
Cl8' C401 Cl7' 112(2) . . ?
Cl8' C401 Cl6' 113(2) . . ?
Cl7' C401 Cl6' 113(2) . . ?
Cl8' C401 H40B 105.8 . . ?
Cl7' C401 H40B 105.8 . . ?
Cl6' C401 H40B 105.7 . . ?
Cl10 C500 Cl9 110.8(3) . . ?
Cl10 C500 Cl11 108.9(4) . . ?
Cl9 C500 Cl11 109.8(3) . . ?
Cl10 C500 H50A 109.1 . . ?
Cl9 C500 H50A 109.1 . . ?
Cl11 C500 H50A 109.1 . . ?
Cl14 C600 Cl12 110.2(4) . . ?
Cl14 C600 Cl13 110.6(3) . . ?
Cl12 C600 Cl13 110.5(3) . . ?
Cl14 C600 H60A 108.5 . . ?
Cl12 C600 H60A 108.5 . . ?
Cl13 C600 H60A 108.5 . . ?

loop_
_geom_bond_atom_site_label_1
_geom_bond_atom_site_label_2
_geom_bond_distance
_geom_bond_site_symmetry_2
_geom_bond_publ_flag
Fe1 N14 1.960(4) . ?
Fe1 N12 1.976(4) . ?
Fe1 N13 1.981(4) . ?
Fe1 N11 1.982(4) . ?
Fe1 N17 2.203(4) . ?
Fe1 N15 2.269(5) . ?
N11 C101 1.393(6) . ?
N11 C118 1.398(6) . ?
N12 C103 1.390(6) . ?
N12 C106 1.404(6) . ?
N13 C111 1.381(6) . ?
N13 C108 1.388(6) . ?
N14 C116 1.375(6) . ?
N14 C113 1.404(6) . ?
N15 C165 1.327(6) . ?
N15 C161 1.362(6) . ?
N16 C166 1.159(7) . ?
N17 C175 1.316(6) . ?
N17 C171 1.345(6) . ?
N18 C176 1.144(6) . ?
C101 C102 1.402(7) . ?
C101 C120 1.451(6) . ?
C102 C103 1.411(6) . ?
C102 C121 1.491(7) . ?
C103 C104 1.430(7) . ?
C104 C105 1.354(6) . ?
C104 C127 1.512(7) . ?
C105 C106 1.410(7) . ?
C105 C129 1.511(7) . ?
C106 C107 1.412(6) . ?
C107 C108 1.387(6) . ?
C107 C131 1.502(6) . ?
C108 C109 1.460(7) . ?
C109 C110 1.363(6) . ?
C109 C137 1.482(6) . ?
C110 C111 1.454(7) . ?
C110 C139 1.516(6) . ?
C111 C112 1.401(6) . ?
C112 C113 1.407(6) . ?
C112 C141 1.469(7) . ?
C113 C114 1.453(6) . ?
C114 C115 1.362(6) . ?
C114 C147 1.530(6) . ?
C115 C116 1.421(6) . ?
C115 C149 1.515(7) . ?
C116 C117 1.429(6) . ?
C117 C118 1.400(6) . ?
C117 C151 1.470(6) . ?
C118 C119 1.442(6) . ?
C119 C120 1.350(6) . ?
C119 C157 1.518(7) . ?
C120 C159 1.522(6) . ?
C121 C122 1.379(7) . ?
C121 C126 1.417(7) . ?
C122 C123 1.367(7) . ?
C122 H12A 0.9500 . ?
C123 C124 1.389(7) . ?
C123 H12P 0.9500 . ?
C124 C125 1.376(7) . ?
C124 H12E 0.9500 . ?
C125 C126 1.370(7) . ?
C125 H12F 0.9500 . ?
C126 H12B 0.9500 . ?
C127 C128 1.547(7) . ?
C127 H12I 0.9900 . ?
C127 H12J 0.9900 . ?
C128 H12K 0.9800 . ?
C128 H12L 0.9800 . ?
C128 H12M 0.9800 . ?
C129 C130 1.545(7) . ?
C129 H12C 0.9900 . ?
C129 H12O 0.9900 . ?
C130 H13A 0.9800 . ?
C130 H13B 0.9800 . ?
C130 H13Q 0.9800 . ?
C131 C132 1.378(7) . ?
C131 C136 1.411(7) . ?
C132 C133 1.382(7) . ?
C132 H13D 0.9500 . ?
C133 C134 1.371(7) . ?
C133 H13E 0.9500 . ?
C134 C135 1.370(7) . ?
C134 H13F 0.9500 . ?
C135 C136 1.358(7) . ?
C135 H13G 0.9500 . ?
C136 H13H 0.9500 . ?
C137 C138 1.535(6) . ?
C137 H13J 0.9900 . ?
C137 H13K 0.9900 . ?
C138 H13L 0.9800 . ?
C138 H13M 0.9800 . ?
C138 H13C 0.9800 . ?
C139 C140 1.534(6) . ?
C139 H13O 0.9900 . ?
C139 H13P 0.9900 . ?
C140 H14A 0.9800 . ?
C140 H14B 0.9800 . ?
C140 H14C 0.9800 . ?
C141 C146 1.395(7) . ?
C141 C142 1.413(7) . ?
C142 C143 1.390(7) . ?
C142 H14D 0.9500 . ?
C143 C144 1.368(7) . ?
C143 H14F 0.9500 . ?
C144 C145 1.393(7) . ?
C144 H14G 0.9500 . ?
C145 C146 1.377(7) . ?
C145 H14H 0.9500 . ?
C146 H14I 0.9500 . ?
C147 C148 1.549(7) . ?
C147 H14J 0.9900 . ?
C147 H14K 0.9900 . ?
C148 H14L 0.9800 . ?
C148 H14M 0.9800 . ?
C148 H14N 0.9800 . ?
C149 C150 1.531(7) . ?
C149 H14O 0.9900 . ?
C149 H14P 0.9900 . ?
C150 H15A 0.9800 . ?
C150 H15B 0.9800 . ?
C150 H15P 0.9800 . ?
C151 C152 1.375(7) . ?
C151 C156 1.398(7) . ?
C152 C153 1.380(7) . ?
C152 H15D 0.9500 . ?
C153 C154 1.394(8) . ?
C153 H15E 0.9500 . ?
C154 C155 1.379(8) . ?
C154 H15F 0.9500 . ?
C155 C156 1.376(7) . ?
C155 H15G 0.9500 . ?
C156 H15H 0.9500 . ?
C157 C158 1.514(7) . ?
C157 H15I 0.9900 . ?
C157 H15J 0.9900 . ?
C158 H15K 0.9800 . ?
C158 H15L 0.9800 . ?
C158 H15M 0.9800 . ?
C159 C160 1.566(7) . ?
C159 H15C 0.9900 . ?
C159 H15O 0.9900 . ?
C160 H16A 0.9800 . ?
C160 H16B 0.9800 . ?
C160 H16C 0.9800 . ?
C161 C162 1.363(7) . ?
C161 H16D 0.9500 . ?
C162 C163 1.382(7) . ?
C162 H16E 0.9500 . ?
C163 C164 1.356(7) . ?
C163 C166 1.428(8) . ?
C164 C165 1.355(7) . ?
C164 H16F 0.9500 . ?
C165 H16H 0.9500 . ?
C171 C172 1.383(7) . ?
C171 H17A 0.9500 . ?
C172 C173 1.379(7) . ?
C172 H17B 0.9500 . ?
C173 C174 1.374(7) . ?
C173 C176 1.465(7) . ?
C174 C175 1.362(7) . ?
C174 H17C 0.9500 . ?
C175 H17D 0.9500 . ?
Fe2 N24 1.964(4) . ?
Fe2 N21 1.964(4) . ?
Fe2 N22 1.986(4) . ?
Fe2 N23 1.990(4) . ?
Fe2 N27 2.262(4) . ?
Fe2 N25 2.267(5) . ?
N21 C201 1.378(6) . ?
N21 C218 1.384(6) . ?
N22 C203 1.389(6) . ?
N22 C206 1.405(6) . ?
N23 C208 1.379(6) . ?
N23 C211 1.392(6) . ?
N24 C216 1.402(6) . ?
N24 C213 1.418(6) . ?
N25 C265 1.329(6) . ?
N25 C261 1.343(6) . ?
N26 C266 1.141(6) . ?
N27 C275 1.321(6) . ?
N27 C271 1.328(6) . ?
N28 C276 1.143(7) . ?
C201 C202 1.408(7) . ?
C201 C220 1.451(7) . ?
C202 C203 1.418(6) . ?
C202 C221 1.465(6) . ?
C203 C204 1.422(6) . ?
C204 C205 1.360(6) . ?
C204 C227 1.523(6) . ?
C205 C206 1.447(6) . ?
C205 C229 1.505(6) . ?
C206 C207 1.398(6) . ?
C207 C208 1.414(7) . ?
C207 C231 1.486(7) . ?
C208 C209 1.453(7) . ?
C209 C210 1.379(7) . ?
C209 C237 1.512(7) . ?
C210 C211 1.451(7) . ?
C210 C239 1.511(7) . ?
C211 C212 1.388(7) . ?
C212 C213 1.419(7) . ?
C212 C241 1.488(7) . ?
C213 C214 1.459(7) . ?
C214 C215 1.335(7) . ?
C214 C247 1.506(7) . ?
C215 C216 1.442(7) . ?
C215 C249 1.542(7) . ?
C216 C217 1.411(7) . ?
C217 C218 1.378(6) . ?
C217 C251 1.500(7) . ?
C218 C219 1.466(7) . ?
C219 C220 1.346(6) . ?
C219 C257 1.493(7) . ?
C220 C259 1.514(6) . ?
C221 C226 1.376(6) . ?
C221 C222 1.401(6) . ?
C222 C223 1.389(7) . ?
C222 H22A 0.9500 . ?
C223 C224 1.407(7) . ?
C223 H22B 0.9500 . ?
C224 C225 1.352(7) . ?
C224 H22C 0.9500 . ?
C225 C226 1.382(7) . ?
C225 H22D 0.9500 . ?
C226 H22E 0.9500 . ?
C227 C228 1.543(6) . ?
C227 H22F 0.9900 . ?
C227 H22G 0.9900 . ?
C228 H22H 0.9800 . ?
C228 H22I 0.9800 . ?
C228 H22J 0.9800 . ?
C229 C230 1.556(7) . ?
C229 H22K 0.9900 . ?
C229 H22L 0.9900 . ?
C230 H23A 0.9800 . ?
C230 H23B 0.9800 . ?
C230 H23C 0.9800 . ?
C231 C236 1.383(7) . ?
C231 C232 1.386(7) . ?
C232 C233 1.383(7) . ?
C232 H23D 0.9500 . ?
C233 C234 1.388(8) . ?
C233 H23F 0.9500 . ?
C234 C235 1.366(8) . ?
C234 H23G 0.9500 . ?
C235 C236 1.356(7) . ?
C235 H23H 0.9500 . ?
C236 H23I 0.9500 . ?
C237 C238 1.497(7) . ?
C237 H23J 0.9900 . ?
C237 H23K 0.9900 . ?
C238 H23L 0.9800 . ?
C238 H23M 0.9800 . ?
C238 H23N 0.9800 . ?
C239 C240 1.475(7) . ?
C239 H23O 0.9900 . ?
C239 H23P 0.9900 . ?
C240 H24A 0.9800 . ?
C240 H24B 0.9800 . ?
C240 H24P 0.9800 . ?
C241 C246 1.374(7) . ?
C241 C242 1.413(7) . ?
C242 C243 1.368(7) . ?
C242 H24D 0.9500 . ?
C243 C244 1.348(8) . ?
C243 H24E 0.9500 . ?
C244 C245 1.379(8) . ?
C244 H24F 0.9500 . ?
C245 C246 1.370(7) . ?
C245 H24G 0.9500 . ?
C246 H24H 0.9500 . ?
C247 C248 1.512(7) . ?
C247 H24I 0.9900 . ?
C247 H24J 0.9900 . ?
C248 H24K 0.9800 . ?
C248 H24L 0.9800 . ?
C248 H24M 0.9800 . ?
C249 C250 1.513(7) . ?
C249 H24C 0.9900 . ?
C249 H24O 0.9900 . ?
C250 H25A 0.9800 . ?
C250 H25B 0.9800 . ?
C250 H25P 0.9800 . ?
C251 C256 1.388(7) . ?
C251 C252 1.392(7) . ?
C252 C253 1.387(8) . ?
C252 H25D 0.9500 . ?
C253 C254 1.394(8) . ?
C253 H25E 0.9500 . ?
C254 C255 1.368(8) . ?
C254 H25F 0.9500 . ?
C255 C256 1.394(7) . ?
C255 H25G 0.9500 . ?
C256 H25H 0.9500 . ?
C257 C258 1.491(8) . ?
C257 H25I 0.9900 . ?
C257 H25J 0.9900 . ?
C258 H25K 0.9800 . ?
C258 H25L 0.9800 . ?
C258 H25M 0.9800 . ?
C259 C260 1.550(7) . ?
C259 H25C 0.9900 . ?
C259 H25O 0.9900 . ?
C260 H26A 0.9800 . ?
C260 H26B 0.9800 . ?
C260 H26C 0.9800 . ?
C261 C262 1.378(7) . ?
C261 H26D 0.9500 . ?
C262 C263 1.400(7) . ?
C262 H26E 0.9500 . ?
C263 C264 1.336(7) . ?
C263 C266 1.453(7) . ?
C264 C265 1.372(7) . ?
C264 H26F 0.9500 . ?
C265 H26H 0.9500 . ?
C271 C272 1.356(7) . ?
C271 H27A 0.9500 . ?
C272 C273 1.359(8) . ?
C272 H27B 0.9500 . ?
C273 C274 1.379(8) . ?
C273 C276 1.456(8) . ?
C274 C275 1.355(7) . ?
C274 H27C 0.9500 . ?
C275 H27D 0.9500 . ?
Cl1 O4 1.393(6) . ?
Cl1 O1 1.419(6) . ?
Cl1 O3 1.433(5) . ?
Cl1 O2 1.469(5) . ?
Cl2 O8 1.396(5) . ?
Cl2 O6 1.404(5) . ?
Cl2 O5 1.418(5) . ?
Cl2 O7 1.437(4) . ?
C300 Cl4 1.712(6) . ?
C300 Cl3 1.728(6) . ?
C300 Cl5 1.754(6) . ?
C300 H30A 1.0000 . ?
C400 Cl7 1.701(8) . ?
C400 Cl8 1.737(10) . ?
C400 Cl6 1.749(9) . ?
C400 H40A 1.0000 . ?
C401 Cl8' 1.707(15) . ?
C401 Cl7' 1.715(15) . ?
C401 Cl6' 1.716(15) . ?
C401 H40B 1.0000 . ?
C500 Cl10 1.723(6) . ?
C500 Cl9 1.747(5) . ?
C500 Cl11 1.751(6) . ?
C500 H50A 1.0000 . ?
C600 Cl14 1.718(6) . ?
C600 Cl12 1.755(6) . ?
C600 Cl13 1.758(6) . ?
C600 H60A 1.0000 . ?

loop_
_geom_torsion_atom_site_label_1
_geom_torsion_atom_site_label_2
_geom_torsion_atom_site_label_3
_geom_torsion_atom_site_label_4
_geom_torsion
_geom_torsion_site_symmetry_1
_geom_torsion_site_symmetry_2
_geom_torsion_site_symmetry_3
_geom_torsion_site_symmetry_4
_geom_torsion_publ_flag
N14 Fe1 N11 C101 157.4(4) . . . . ?
N12 Fe1 N11 C101 -27.9(4) . . . . ?
N13 Fe1 N11 C101 66(4) . . . . ?
N17 Fe1 N11 C101 62.5(4) . . . . ?
N15 Fe1 N11 C101 -115.0(4) . . . . ?
N14 Fe1 N11 C118 13.7(4) . . . . ?
N12 Fe1 N11 C118 -171.6(4) . . . . ?
N13 Fe1 N11 C118 -78(4) . . . . ?
N17 Fe1 N11 C118 -81.2(4) . . . . ?
N15 Fe1 N11 C118 101.3(4) . . . . ?
N14 Fe1 N12 C103 81(2) . . . . ?
N13 Fe1 N12 C103 170.8(4) . . . . ?
N11 Fe1 N12 C103 -11.8(4) . . . . ?
N17 Fe1 N12 C103 -99.8(4) . . . . ?
N15 Fe1 N12 C103 77.5(4) . . . . ?
N14 Fe1 N12 C106 -64(2) . . . . ?
N13 Fe1 N12 C106 26.4(4) . . . . ?
N11 Fe1 N12 C106 -156.2(4) . . . . ?
N17 Fe1 N12 C106 115.9(4) . . . . ?
N15 Fe1 N12 C106 -66.9(4) . . . . ?
N14 Fe1 N13 C111 -28.2(4) . . . . ?
N12 Fe1 N13 C111 157.1(4) . . . . ?
N11 Fe1 N13 C111 64(4) . . . . ?
N17 Fe1 N13 C111 66.6(4) . . . . ?
N15 Fe1 N13 C111 -115.8(4) . . . . ?
N14 Fe1 N13 C108 -170.8(4) . . . . ?
N12 Fe1 N13 C108 14.5(4) . . . . ?
N11 Fe1 N13 C108 -79(4) . . . . ?
N17 Fe1 N13 C108 -76.0(4) . . . . ?
N15 Fe1 N13 C108 101.5(4) . . . . ?
N12 Fe1 N14 C116 -66(2) . . . . ?
N13 Fe1 N14 C116 -156.2(4) . . . . ?
N11 Fe1 N14 C116 26.4(4) . . . . ?
N17 Fe1 N14 C116 114.4(4) . . . . ?
N15 Fe1 N14 C116 -62.9(4) . . . . ?
N12 Fe1 N14 C113 78(2) . . . . ?
N13 Fe1 N14 C113 -12.3(4) . . . . ?
N11 Fe1 N14 C113 170.3(4) . . . . ?
N17 Fe1 N14 C113 -101.8(4) . . . . ?
N15 Fe1 N14 C113 81.0(4) . . . . ?
N14 Fe1 N15 C165 100.0(5) . . . . ?
N12 Fe1 N15 C165 -80.3(5) . . . . ?
N13 Fe1 N15 C165 -170.3(5) . . . . ?
N11 Fe1 N15 C165 9.8(5) . . . . ?
N17 Fe1 N15 C165 -33(3) . . . . ?
N14 Fe1 N15 C161 -72.4(5) . . . . ?
N12 Fe1 N15 C161 107.3(5) . . . . ?
N13 Fe1 N15 C161 17.3(5) . . . . ?
N11 Fe1 N15 C161 -162.7(5) . . . . ?
N17 Fe1 N15 C161 155(3) . . . . ?
N14 Fe1 N17 C175 161.2(4) . . . . ?
N12 Fe1 N17 C175 -18.8(4) . . . . ?
N13 Fe1 N17 C175 71.4(4) . . . . ?
N11 Fe1 N17 C175 -108.8(4) . . . . ?
N15 Fe1 N17 C175 -66(3) . . . . ?
N14 Fe1 N17 C171 -28.1(5) . . . . ?
N12 Fe1 N17 C171 151.9(4) . . . . ?
N13 Fe1 N17 C171 -117.9(5) . . . . ?
N11 Fe1 N17 C171 61.9(4) . . . . ?
N15 Fe1 N17 C171 104(3) . . . . ?
C118 N11 C101 C102 -164.0(5) . . . . ?
Fe1 N11 C101 C102 47.1(7) . . . . ?
C118 N11 C101 C120 6.2(6) . . . . ?
Fe1 N11 C101 C120 -142.7(4) . . . . ?
N11 C101 C102 C103 -19.7(9) . . . . ?
C120 C101 C102 C103 172.4(5) . . . . ?
N11 C101 C102 C121 156.1(5) . . . . ?
C120 C101 C102 C121 -11.9(9) . . . . ?
C106 N12 C103 C102 -171.9(5) . . . . ?
Fe1 N12 C103 C102 38.5(7) . . . . ?
C106 N12 C103 C104 7.2(6) . . . . ?
Fe1 N12 C103 C104 -142.4(4) . . . . ?
C101 C102 C103 N12 -25.0(8) . . . . ?
C121 C102 C103 N12 159.1(5) . . . . ?
C101 C102 C103 C104 156.0(6) . . . . ?
C121 C102 C103 C104 -19.8(9) . . . . ?
N12 C103 C104 C105 -3.7(7) . . . . ?
C102 C103 C104 C105 175.4(6) . . . . ?
N12 C103 C104 C127 168.5(5) . . . . ?
C102 C103 C104 C127 -12.4(10) . . . . ?
C103 C104 C105 C106 -1.5(7) . . . . ?
C127 C104 C105 C106 -174.2(5) . . . . ?
C103 C104 C105 C129 170.4(5) . . . . ?
C127 C104 C105 C129 -2.3(10) . . . . ?
C103 N12 C106 C105 -8.3(6) . . . . ?
Fe1 N12 C106 C105 141.8(4) . . . . ?
C103 N12 C106 C107 164.6(5) . . . . ?
Fe1 N12 C106 C107 -45.4(6) . . . . ?
C104 C105 C106 N12 6.2(6) . . . . ?
C129 C105 C106 N12 -165.6(5) . . . . ?
C104 C105 C106 C107 -165.5(6) . . . . ?
C129 C105 C106 C107 22.7(10) . . . . ?
N12 C106 C107 C108 18.6(8) . . . . ?
C105 C106 C107 C108 -170.3(6) . . . . ?
N12 C106 C107 C131 -161.1(5) . . . . ?
C105 C106 C107 C131 9.9(9) . . . . ?
C111 N13 C108 C107 171.8(5) . . . . ?
Fe1 N13 C108 C107 -41.3(7) . . . . ?
C111 N13 C108 C109 -7.8(6) . . . . ?
Fe1 N13 C108 C109 139.1(4) . . . . ?
C106 C107 C108 N13 26.5(8) . . . . ?
C131 C107 C108 N13 -153.8(5) . . . . ?
C106 C107 C108 C109 -154.0(5) . . . . ?
C131 C107 C108 C109 25.8(8) . . . . ?
N13 C108 C109 C110 3.4(6) . . . . ?
C107 C108 C109 C110 -176.2(6) . . . . ?
N13 C108 C109 C137 -167.7(5) . . . . ?
C107 C108 C109 C137 12.7(9) . . . . ?
C108 C109 C110 C111 2.3(6) . . . . ?
C137 C109 C110 C111 173.4(5) . . . . ?
C108 C109 C110 C139 -168.5(5) . . . . ?
C137 C109 C110 C139 2.6(9) . . . . ?
C108 N13 C111 C112 -163.2(5) . . . . ?
Fe1 N13 C111 C112 49.1(6) . . . . ?
C108 N13 C111 C110 9.3(6) . . . . ?
Fe1 N13 C111 C110 -138.5(4) . . . . ?
C109 C110 C111 N13 -7.3(6) . . . . ?
C139 C110 C111 N13 163.6(5) . . . . ?
C109 C110 C111 C112 164.5(5) . . . . ?
C139 C110 C111 C112 -24.7(9) . . . . ?
N13 C111 C112 C113 -21.6(8) . . . . ?
C110 C111 C112 C113 167.6(5) . . . . ?
N13 C111 C112 C141 157.4(5) . . . . ?
C110 C111 C112 C141 -13.4(9) . . . . ?
C116 N14 C113 C112 -171.3(5) . . . . ?
Fe1 N14 C113 C112 39.4(7) . . . . ?
C116 N14 C113 C114 8.0(6) . . . . ?
Fe1 N14 C113 C114 -141.3(4) . . . . ?
C111 C112 C113 N14 -24.7(8) . . . . ?
C141 C112 C113 N14 156.3(5) . . . . ?
C111 C112 C113 C114 156.2(6) . . . . ?
C141 C112 C113 C114 -22.9(9) . . . . ?
N14 C113 C114 C115 -4.3(6) . . . . ?
C112 C113 C114 C115 174.9(6) . . . . ?
N14 C113 C114 C147 169.1(5) . . . . ?
C112 C113 C114 C147 -11.6(9) . . . . ?
C113 C114 C115 C116 -1.2(6) . . . . ?
C147 C114 C115 C116 -174.6(5) . . . . ?
C113 C114 C115 C149 168.6(5) . . . . ?
C147 C114 C115 C149 -4.8(10) . . . . ?
C113 N14 C116 C115 -9.0(6) . . . . ?
Fe1 N14 C116 C115 140.7(4) . . . . ?
C113 N14 C116 C117 164.8(5) . . . . ?
Fe1 N14 C116 C117 -45.5(7) . . . . ?
C114 C115 C116 N14 6.6(7) . . . . ?
C149 C115 C116 N14 -163.0(5) . . . . ?
C114 C115 C116 C117 -166.8(6) . . . . ?
C149 C115 C116 C117 23.7(10) . . . . ?
N14 C116 C117 C118 18.6(8) . . . . ?
C115 C116 C117 C118 -168.6(6) . . . . ?
N14 C116 C117 C151 -159.5(5) . . . . ?
C115 C116 C117 C151 13.4(9) . . . . ?
C101 N11 C118 C117 172.0(5) . . . . ?
Fe1 N11 C118 C117 -39.8(7) . . . . ?
C101 N11 C118 C119 -5.4(6) . . . . ?
Fe1 N11 C118 C119 142.8(4) . . . . ?
C116 C117 C118 N11 25.6(8) . . . . ?
C151 C117 C118 N11 -156.3(5) . . . . ?
C116 C117 C118 C119 -157.6(6) . . . . ?
C151 C117 C118 C119 20.5(9) . . . . ?
N11 C118 C119 C120 2.4(7) . . . . ?
C117 C118 C119 C120 -174.7(6) . . . . ?
N11 C118 C119 C157 -165.7(5) . . . . ?
C117 C118 C119 C157 17.2(10) . . . . ?
C118 C119 C120 C101 1.5(7) . . . . ?
C157 C119 C120 C101 169.6(5) . . . . ?
C118 C119 C120 C159 -168.8(5) . . . . ?
C157 C119 C120 C159 -0.7(9) . . . . ?
N11 C101 C120 C119 -4.9(6) . . . . ?
C102 C101 C120 C119 164.2(6) . . . . ?
N11 C101 C120 C159 165.4(5) . . . . ?
C102 C101 C120 C159 -25.5(9) . . . . ?
C101 C102 C121 C122 -58.9(8) . . . . ?
C103 C102 C121 C122 117.0(7) . . . . ?
C101 C102 C121 C126 123.7(6) . . . . ?
C103 C102 C121 C126 -60.4(8) . . . . ?
C126 C121 C122 C123 -0.3(10) . . . . ?
C102 C121 C122 C123 -177.8(6) . . . . ?
C121 C122 C123 C124 -1.7(11) . . . . ?
C122 C123 C124 C125 2.2(11) . . . . ?
C123 C124 C125 C126 -0.7(11) . . . . ?
C124 C125 C126 C121 -1.3(11) . . . . ?
C122 C121 C126 C125 1.8(9) . . . . ?
C102 C121 C126 C125 179.3(6) . . . . ?
C105 C104 C127 C128 80.3(8) . . . . ?
C103 C104 C127 C128 -90.8(8) . . . . ?
C104 C105 C129 C130 -103.8(7) . . . . ?
C106 C105 C129 C130 66.6(8) . . . . ?
C108 C107 C131 C132 -119.1(6) . . . . ?
C106 C107 C131 C132 60.7(8) . . . . ?
C108 C107 C131 C136 66.2(7) . . . . ?
C106 C107 C131 C136 -114.1(6) . . . . ?
C136 C131 C132 C133 -0.2(9) . . . . ?
C107 C131 C132 C133 -175.0(6) . . . . ?
C131 C132 C133 C134 1.3(10) . . . . ?
C132 C133 C134 C135 0.5(10) . . . . ?
C133 C134 C135 C136 -3.5(10) . . . . ?
C134 C135 C136 C131 4.7(10) . . . . ?
C132 C131 C136 C135 -2.8(9) . . . . ?
C107 C131 C136 C135 172.2(5) . . . . ?
C110 C109 C137 C138 -98.8(7) . . . . ?
C108 C109 C137 C138 70.6(7) . . . . ?
C109 C110 C139 C140 108.8(6) . . . . ?
C111 C110 C139 C140 -60.4(7) . . . . ?
C111 C112 C141 C146 119.6(6) . . . . ?
C113 C112 C141 C146 -61.3(8) . . . . ?
C111 C112 C141 C142 -60.8(7) . . . . ?
C113 C112 C141 C142 118.2(6) . . . . ?
C146 C141 C142 C143 1.6(8) . . . . ?
C112 C141 C142 C143 -178.0(5) . . . . ?
C141 C142 C143 C144 -0.2(9) . . . . ?
C142 C143 C144 C145 -2.3(10) . . . . ?
C143 C144 C145 C146 3.5(10) . . . . ?
C144 C145 C146 C141 -2.2(9) . . . . ?
C142 C141 C146 C145 -0.3(9) . . . . ?
C112 C141 C146 C145 179.2(5) . . . . ?
C115 C114 C147 C148 95.0(7) . . . . ?
C113 C114 C147 C148 -77.2(7) . . . . ?
C114 C115 C149 C150 -97.9(7) . . . . ?
C116 C115 C149 C150 69.8(7) . . . . ?
C118 C117 C151 C152 -109.5(6) . . . . ?
C116 C117 C151 C152 68.6(7) . . . . ?
C118 C117 C151 C156 72.3(7) . . . . ?
C116 C117 C151 C156 -109.5(6) . . . . ?
C156 C151 C152 C153 -3.5(9) . . . . ?
C117 C151 C152 C153 178.4(5) . . . . ?
C151 C152 C153 C154 5.6(10) . . . . ?
C152 C153 C154 C155 -4.5(11) . . . . ?
C153 C154 C155 C156 1.2(11) . . . . ?
C154 C155 C156 C151 1.0(9) . . . . ?
C152 C151 C156 C155 0.1(8) . . . . ?
C117 C151 C156 C155 178.3(5) . . . . ?
C120 C119 C157 C158 -90.5(7) . . . . ?
C118 C119 C157 C158 75.5(7) . . . . ?
C119 C120 C159 C160 -70.4(8) . . . . ?
C101 C120 C159 C160 120.9(6) . . . . ?
C165 N15 C161 C162 -1.1(10) . . . . ?
Fe1 N15 C161 C162 171.7(5) . . . . ?
N15 C161 C162 C163 -0.7(11) . . . . ?
C161 C162 C163 C164 0.7(10) . . . . ?
C161 C162 C163 C166 -176.3(6) . . . . ?
C162 C163 C164 C165 1.1(10) . . . . ?
C166 C163 C164 C165 178.0(6) . . . . ?
C161 N15 C165 C164 3.0(10) . . . . ?
Fe1 N15 C165 C164 -169.7(5) . . . . ?
C163 C164 C165 N15 -3.1(11) . . . . ?
C164 C163 C166 N16 9(13) . . . . ?
C162 C163 C166 N16 -174(100) . . . . ?
C175 N17 C171 C172 3.7(9) . . . . ?
Fe1 N17 C171 C172 -167.5(4) . . . . ?
N17 C171 C172 C173 -1.5(9) . . . . ?
C171 C172 C173 C174 -0.9(9) . . . . ?
C171 C172 C173 C176 178.2(5) . . . . ?
C172 C173 C174 C175 0.9(9) . . . . ?
C176 C173 C174 C175 -178.2(5) . . . . ?
C171 N17 C175 C174 -3.8(9) . . . . ?
Fe1 N17 C175 C174 167.4(5) . . . . ?
C173 C174 C175 N17 1.5(10) . . . . ?
C174 C173 C176 N18 41(34) . . . . ?
C172 C173 C176 N18 -138(33) . . . . ?
N24 Fe2 N21 C201 -163.5(4) . . . . ?
N22 Fe2 N21 C201 20.9(4) . . . . ?
N23 Fe2 N21 C201 -81(3) . . . . ?
N27 Fe2 N21 C201 -70.6(4) . . . . ?
N25 Fe2 N21 C201 108.5(4) . . . . ?
N24 Fe2 N21 C218 -16.4(4) . . . . ?
N22 Fe2 N21 C218 168.0(4) . . . . ?
N23 Fe2 N21 C218 66(3) . . . . ?
N27 Fe2 N21 C218 76.5(4) . . . . ?
N25 Fe2 N21 C218 -104.4(4) . . . . ?
N24 Fe2 N22 C203 -74(3) . . . . ?
N21 Fe2 N22 C203 17.5(4) . . . . ?
N23 Fe2 N22 C203 -165.9(4) . . . . ?
N27 Fe2 N22 C203 105.2(4) . . . . ?
N25 Fe2 N22 C203 -74.4(4) . . . . ?
N24 Fe2 N22 C206 70(3) . . . . ?
N21 Fe2 N22 C206 161.4(4) . . . . ?
N23 Fe2 N22 C206 -21.9(4) . . . . ?
N27 Fe2 N22 C206 -110.8(4) . . . . ?
N25 Fe2 N22 C206 69.5(4) . . . . ?
N24 Fe2 N23 C208 168.8(4) . . . . ?
N21 Fe2 N23 C208 86(3) . . . . ?
N22 Fe2 N23 C208 -15.6(4) . . . . ?
N27 Fe2 N23 C208 76.0(4) . . . . ?
N25 Fe2 N23 C208 -103.1(4) . . . . ?
N24 Fe2 N23 C211 21.9(4) . . . . ?
N21 Fe2 N23 C211 -60(3) . . . . ?
N22 Fe2 N23 C211 -162.5(4) . . . . ?
N27 Fe2 N23 C211 -71.0(4) . . . . ?
N25 Fe2 N23 C211 109.9(4) . . . . ?
N21 Fe2 N24 C216 -25.0(4) . . . . ?
N22 Fe2 N24 C216 66(3) . . . . ?
N23 Fe2 N24 C216 158.5(4) . . . . ?
N27 Fe2 N24 C216 -112.7(4) . . . . ?
N25 Fe2 N24 C216 67.0(4) . . . . ?
N21 Fe2 N24 C213 -165.2(4) . . . . ?
N22 Fe2 N24 C213 -74(3) . . . . ?
N23 Fe2 N24 C213 18.2(4) . . . . ?
N27 Fe2 N24 C213 107.1(4) . . . . ?
N25 Fe2 N24 C213 -73.3(4) . . . . ?
N24 Fe2 N25 C265 91.2(4) . . . . ?
N21 Fe2 N25 C265 -179.0(4) . . . . ?
N22 Fe2 N25 C265 -88.8(4) . . . . ?
N23 Fe2 N25 C265 1.6(4) . . . . ?
N27 Fe2 N25 C265 -111(11) . . . . ?
N24 Fe2 N25 C261 -88.2(4) . . . . ?
N21 Fe2 N25 C261 1.6(4) . . . . ?
N22 Fe2 N25 C261 91.8(4) . . . . ?
N23 Fe2 N25 C261 -177.8(4) . . . . ?
N27 Fe2 N25 C261 69(11) . . . . ?
N24 Fe2 N27 C275 1.9(5) . . . . ?
N21 Fe2 N27 C275 -87.9(5) . . . . ?
N22 Fe2 N27 C275 -178.0(5) . . . . ?
N23 Fe2 N27 C275 91.5(5) . . . . ?
N25 Fe2 N27 C275 -156(10) . . . . ?
N24 Fe2 N27 C271 178.1(5) . . . . ?
N21 Fe2 N27 C271 88.4(5) . . . . ?
N22 Fe2 N27 C271 -1.8(5) . . . . ?
N23 Fe2 N27 C271 -92.3(5) . . . . ?
N25 Fe2 N27 C271 21(11) . . . . ?
C218 N21 C201 C202 166.4(5) . . . . ?
Fe2 N21 C201 C202 -41.6(7) . . . . ?
C218 N21 C201 C220 -8.6(6) . . . . ?
Fe2 N21 C201 C220 143.4(4) . . . . ?
N21 C201 C202 C203 20.3(8) . . . . ?
C220 C201 C202 C203 -165.7(5) . . . . ?
N21 C201 C202 C221 -160.2(5) . . . . ?
C220 C201 C202 C221 13.7(9) . . . . ?
C206 N22 C203 C202 170.8(5) . . . . ?
Fe2 N22 C203 C202 -39.7(7) . . . . ?
C206 N22 C203 C204 -7.2(6) . . . . ?
Fe2 N22 C203 C204 142.3(4) . . . . ?
C201 C202 C203 N22 21.9(8) . . . . ?
C221 C202 C203 N22 -157.6(5) . . . . ?
C201 C202 C203 C204 -160.5(5) . . . . ?
C221 C202 C203 C204 20.1(9) . . . . ?
N22 C203 C204 C205 4.6(6) . . . . ?
C202 C203 C204 C205 -173.3(5) . . . . ?
N22 C203 C204 C227 -165.9(5) . . . . ?
C202 C203 C204 C227 16.3(9) . . . . ?
C203 C204 C205 C206 0.1(6) . . . . ?
C227 C204 C205 C206 171.0(4) . . . . ?
C203 C204 C205 C229 -173.1(5) . . . . ?
C227 C204 C205 C229 -2.2(8) . . . . ?
C203 N22 C206 C207 -170.2(5) . . . . ?
Fe2 N22 C206 C207 40.5(6) . . . . ?
C203 N22 C206 C205 7.2(5) . . . . ?
Fe2 N22 C206 C205 -142.1(4) . . . . ?
C204 C205 C206 C207 172.5(5) . . . . ?
C229 C205 C206 C207 -14.4(9) . . . . ?
C204 C205 C206 N22 -4.6(6) . . . . ?
C229 C205 C206 N22 168.5(5) . . . . ?
N22 C206 C207 C208 -17.7(8) . . . . ?
C205 C206 C207 C208 165.4(5) . . . . ?
N22 C206 C207 C231 165.8(5) . . . . ?
C205 C206 C207 C231 -11.0(9) . . . . ?
C211 N23 C208 C207 -169.2(5) . . . . ?
Fe2 N23 C208 C207 39.3(7) . . . . ?
C211 N23 C208 C209 5.6(6) . . . . ?
Fe2 N23 C208 C209 -145.8(4) . . . . ?
C206 C207 C208 N23 -24.1(9) . . . . ?
C231 C207 C208 N23 152.4(5) . . . . ?
C206 C207 C208 C209 162.1(6) . . . . ?
C231 C207 C208 C209 -21.4(9) . . . . ?
N23 C208 C209 C210 -1.7(7) . . . . ?
C207 C208 C209 C210 172.7(6) . . . . ?
N23 C208 C209 C237 172.3(5) . . . . ?
C207 C208 C209 C237 -13.3(10) . . . . ?
C208 C209 C210 C211 -2.8(7) . . . . ?
C237 C209 C210 C211 -177.0(5) . . . . ?
C208 C209 C210 C239 169.8(6) . . . . ?
C237 C209 C210 C239 -4.5(10) . . . . ?
C208 N23 C211 C212 164.0(5) . . . . ?
Fe2 N23 C211 C212 -44.5(7) . . . . ?
C208 N23 C211 C210 -7.4(6) . . . . ?
Fe2 N23 C211 C210 144.1(4) . . . . ?
C209 C210 C211 C212 -164.3(6) . . . . ?
C239 C210 C211 C212 23.3(10) . . . . ?
C209 C210 C211 N23 6.4(7) . . . . ?
C239 C210 C211 N23 -166.0(5) . . . . ?
N23 C211 C212 C213 21.4(9) . . . . ?
C210 C211 C212 C213 -169.0(6) . . . . ?
N23 C211 C212 C241 -158.6(5) . . . . ?
C210 C211 C212 C241 11.0(10) . . . . ?
C216 N24 C213 C212 171.1(5) . . . . ?
Fe2 N24 C213 C212 -42.8(7) . . . . ?
C216 N24 C213 C214 -7.4(6) . . . . ?
Fe2 N24 C213 C214 138.7(4) . . . . ?
C211 C212 C213 N24 23.7(9) . . . . ?
C241 C212 C213 N24 -156.3(5) . . . . ?
C211 C212 C213 C214 -158.0(6) . . . . ?
C241 C212 C213 C214 22.0(9) . . . . ?
N24 C213 C214 C215 4.1(7) . . . . ?
C212 C213 C214 C215 -174.2(6) . . . . ?
N24 C213 C214 C247 -162.6(5) . . . . ?
C212 C213 C214 C247 19.0(10) . . . . ?
C213 C214 C215 C216 0.9(7) . . . . ?
C247 C214 C215 C216 167.5(5) . . . . ?
C213 C214 C215 C249 -169.7(5) . . . . ?
C247 C214 C215 C249 -3.1(10) . . . . ?
C213 N24 C216 C217 -165.8(5) . . . . ?
Fe2 N24 C216 C217 47.7(7) . . . . ?
C213 N24 C216 C215 7.9(6) . . . . ?
Fe2 N24 C216 C215 -138.6(4) . . . . ?
C214 C215 C216 N24 -5.7(7) . . . . ?
C249 C215 C216 N24 165.0(5) . . . . ?
C214 C215 C216 C217 167.0(6) . . . . ?
C249 C215 C216 C217 -22.3(10) . . . . ?
N24 C216 C217 C218 -24.4(9) . . . . ?
C215 C216 C217 C218 163.5(6) . . . . ?
N24 C216 C217 C251 158.0(5) . . . . ?
C215 C216 C217 C251 -14.0(10) . . . . ?
C216 C217 C218 N21 -21.4(9) . . . . ?
C251 C217 C218 N21 156.1(5) . . . . ?
C216 C217 C218 C219 164.7(6) . . . . ?
C251 C217 C218 C219 -17.8(10) . . . . ?
C201 N21 C218 C217 -166.7(5) . . . . ?
Fe2 N21 C218 C217 41.0(8) . . . . ?
C201 N21 C218 C219 8.2(6) . . . . ?
Fe2 N21 C218 C219 -144.2(4) . . . . ?
C217 C218 C219 C220 169.7(6) . . . . ?
N21 C218 C219 C220 -4.7(7) . . . . ?
C217 C218 C219 C257 -23.6(10) . . . . ?
N21 C218 C219 C257 162.0(6) . . . . ?
C218 C219 C220 C201 -0.6(7) . . . . ?
C257 C219 C220 C201 -166.5(6) . . . . ?
C218 C219 C220 C259 174.7(5) . . . . ?
C257 C219 C220 C259 8.8(11) . . . . ?
N21 C201 C220 C219 5.9(7) . . . . ?
C202 C201 C220 C219 -168.6(6) . . . . ?
N21 C201 C220 C259 -169.3(5) . . . . ?
C202 C201 C220 C259 16.2(10) . . . . ?
C201 C202 C221 C226 -119.0(6) . . . . ?
C203 C202 C221 C226 60.5(8) . . . . ?
C201 C202 C221 C222 65.5(8) . . . . ?
C203 C202 C221 C222 -115.1(6) . . . . ?
C226 C221 C222 C223 -0.5(8) . . . . ?
C202 C221 C222 C223 175.3(5) . . . . ?
C221 C222 C223 C224 0.6(8) . . . . ?
C222 C223 C224 C225 0.3(9) . . . . ?
C223 C224 C225 C226 -1.4(9) . . . . ?
C222 C221 C226 C225 -0.5(9) . . . . ?
C202 C221 C226 C225 -176.1(5) . . . . ?
C224 C225 C226 C221 1.5(9) . . . . ?
C205 C204 C227 C228 -101.4(6) . . . . ?
C203 C204 C227 C228 67.7(7) . . . . ?
C204 C205 C229 C230 97.9(6) . . . . ?
C206 C205 C229 C230 -73.9(7) . . . . ?
C206 C207 C231 C236 111.6(7) . . . . ?
C208 C207 C231 C236 -65.0(8) . . . . ?
C206 C207 C231 C232 -68.0(8) . . . . ?
C208 C207 C231 C232 115.4(6) . . . . ?
C236 C231 C232 C233 -1.7(10) . . . . ?
C207 C231 C232 C233 177.9(6) . . . . ?
C231 C232 C233 C234 0.0(11) . . . . ?
C232 C233 C234 C235 1.1(11) . . . . ?
C233 C234 C235 C236 -0.5(12) . . . . ?
C234 C235 C236 C231 -1.3(11) . . . . ?
C232 C231 C236 C235 2.4(10) . . . . ?
C207 C231 C236 C235 -177.3(6) . . . . ?
C210 C209 C237 C238 97.5(7) . . . . ?
C208 C209 C237 C238 -75.5(8) . . . . ?
C209 C210 C239 C240 -95.0(8) . . . . ?
C211 C210 C239 C240 76.1(8) . . . . ?
C211 C212 C241 C246 -122.2(6) . . . . ?
C213 C212 C241 C246 57.8(8) . . . . ?
C211 C212 C241 C242 57.6(8) . . . . ?
C213 C212 C241 C242 -122.4(6) . . . . ?
C246 C241 C242 C243 -0.9(9) . . . . ?
C212 C241 C242 C243 179.3(6) . . . . ?
C241 C242 C243 C244 1.6(10) . . . . ?
C242 C243 C244 C245 -1.1(12) . . . . ?
C243 C244 C245 C246 -0.2(12) . . . . ?
C244 C245 C246 C241 0.9(11) . . . . ?
C242 C241 C246 C245 -0.3(9) . . . . ?
C212 C241 C246 C245 179.5(6) . . . . ?
C215 C214 C247 C248 -102.1(7) . . . . ?
C213 C214 C247 C248 62.0(8) . . . . ?
C214 C215 C249 C250 99.6(7) . . . . ?
C216 C215 C249 C250 -69.6(8) . . . . ?
C218 C217 C251 C256 -64.8(9) . . . . ?
C216 C217 C251 C256 112.7(7) . . . . ?
C218 C217 C251 C252 118.8(7) . . . . ?
C216 C217 C251 C252 -63.6(8) . . . . ?
C256 C251 C252 C253 1.9(11) . . . . ?
C217 C251 C252 C253 178.3(6) . . . . ?
C251 C252 C253 C254 -3.1(11) . . . . ?
C252 C253 C254 C255 0.5(13) . . . . ?
C253 C254 C255 C256 3.3(12) . . . . ?
C252 C251 C256 C255 2.1(11) . . . . ?
C217 C251 C256 C255 -174.3(6) . . . . ?
C254 C255 C256 C251 -4.5(11) . . . . ?
C220 C219 C257 C258 100.0(8) . . . . ?
C218 C219 C257 C258 -63.7(9) . . . . ?
C219 C220 C259 C260 69.0(8) . . . . ?
C201 C220 C259 C260 -116.6(6) . . . . ?
C265 N25 C261 C262 0.5(9) . . . . ?
Fe2 N25 C261 C262 179.9(4) . . . . ?
N25 C261 C262 C263 -1.2(9) . . . . ?
C261 C262 C263 C264 2.4(8) . . . . ?
C261 C262 C263 C266 -179.4(5) . . . . ?
C262 C263 C264 C265 -3.0(9) . . . . ?
C266 C263 C264 C265 178.9(6) . . . . ?
C261 N25 C265 C264 -0.9(9) . . . . ?
Fe2 N25 C265 C264 179.6(5) . . . . ?
C263 C264 C265 N25 2.3(10) . . . . ?
C264 C263 C266 N26 -46(11) . . . . ?
C262 C263 C266 N26 136(11) . . . . ?
C275 N27 C271 C272 -0.1(11) . . . . ?
Fe2 N27 C271 C272 -176.6(6) . . . . ?
N27 C271 C272 C273 2.4(13) . . . . ?
C271 C272 C273 C274 -3.6(13) . . . . ?
C271 C272 C273 C276 179.4(8) . . . . ?
C272 C273 C274 C275 2.5(12) . . . . ?
C276 C273 C274 C275 179.5(7) . . . . ?
C271 N27 C275 C274 -1.0(11) . . . . ?
Fe2 N27 C275 C274 175.4(6) . . . . ?
C273 C274 C275 N27 -0.2(12) . . . . ?
C272 C273 C276 N28 95(85) . . . . ?
C274 C273 C276 N28 -82(85) . . . . ?
